data_7712420
loop_
_publ_author_name
'Wang, Pei-Pei'
'Tong, Jin'
'Meng, Cong'
'Yuan, Qing'
'Deng, Wei'
'Yu, Shu-Yan'

_publ_section_title
;
 Self-Assembly of Tripyrazolate-Linked [M6L2] Cages for Selective Sensing
 of HSO3- and gas SO2 by Turn-on Fluorescence
;
_journal_name_full 'Dalton Transactions'
_journal_paper_doi 10.1039/D3DT00083D
_journal_year 2023
_chemical_formula_moiety 'C120 H78 F18 N26 Pd6, 7(C2 H6 O S), 5(F6 P), 8(C4 H8 O2), 7(H2 O)'
_chemical_formula_sum 'C166 H198 F48 N26 O30 P5 Pd6 S7'
_chemical_formula_weight 4967.16
_space_group_crystal_system monoclinic
_space_group_IT_number 15
_space_group_name_Hall '-C 2yc'
_space_group_name_H-M_alt 'C 1 2/c 1'
_atom_sites_solution_hydrogens geom
_audit_creation_date 2023-02-10
_audit_creation_method
;
Olex2 1.3
(compiled 2020.11.12 svn.r5f609507 for OlexSys, GUI svn.r6408)
;
_audit_update_record
;
2023-02-20 deposited with the CCDC.	2023-02-24 downloaded from the CCDC.
;
_cell_angle_alpha 90
_cell_angle_beta 115.8350(10)
_cell_angle_gamma 90
_cell_formula_units_Z 8
_cell_length_a 55.0704(4)
_cell_length_b 31.5923(2)
_cell_length_c 26.9571(2)
_cell_measurement_reflns_used 136187
_cell_measurement_temperature 100.00(10)
_cell_measurement_theta_max 76.2290
_cell_measurement_theta_min 2.7000
_cell_volume 42212.5(6)
_computing_cell_refinement 'CrysAlisPro 1.171.41.119a (Rigaku OD, 2021)'
_computing_data_collection 'CrysAlisPro 1.171.41.119a (Rigaku OD, 2021)'
_computing_data_reduction 'CrysAlisPro 1.171.41.119a (Rigaku OD, 2021)'
_computing_molecular_graphics 'Olex2 1.3 (Dolomanov et al., 2009)'
_computing_publication_material 'Olex2 1.3 (Dolomanov et al., 2009)'
_computing_structure_refinement 'SHELXL 2018/3 (Sheldrick, 2015)'
_computing_structure_solution 'SHELXT 2014/5 (Sheldrick, 2014)'
_diffrn_ambient_environment N~2~
_diffrn_ambient_temperature 100.00(10)
_diffrn_detector 'Hybrid Pixel Array Detector'
_diffrn_detector_area_resol_mean 10.0000
_diffrn_detector_type HyPix
_diffrn_measured_fraction_theta_full 0.999
_diffrn_measured_fraction_theta_max 0.961
_diffrn_measurement_details
;
List of Runs (angles in degrees, time in seconds):

  # Type    Start    End  Width  t~exp~   \w     \q     \k     \f   Frames
#--------------------------------------------------------------------------
  1  \w     -2.00  24.00   0.50    1.70    --  -47.73  51.00-147.00   52
  2  \w   -114.00 -40.00   0.50    1.70    --  -47.73 -51.00  66.00  148
  3  \w      4.00  30.00   0.50    1.70    --   47.73 -51.00  66.00   52
  4  \w     78.00 103.00   0.50    1.70    --   47.73  51.00-147.00   50
  5  \w   -129.00 -96.00   0.50    8.00    --  -99.00 -51.00  66.00   66
  6  \w    -54.00 -27.00   0.50    8.00    --  -99.00  51.00-147.00   54
  7  \w     94.00 143.00   0.50    8.00    --  104.70  51.00-147.00   98
  8  \w     34.00  59.00   0.50    8.00    --  104.70 -51.00  66.00   50
  9  \w    -14.00  26.00   0.50    1.70    --  -47.73  19.00   0.00   80
 10  \w    -37.00  24.00   0.50    1.70    --  -47.73  38.00  30.00  122
 11  \w    -23.00  18.00   0.50    1.70    --  -47.73  19.00 -30.00   82
 12  \w   -119.00 -27.00   0.50    1.70    --  -47.73 -77.00  30.00  184
 13  \w     36.00  95.00   0.50    1.70    --   47.73  57.00 -30.00  118
 14  \w     77.00 119.00   0.50    1.70    --   47.73  38.00   0.00   84
 15  \w    -69.00 -27.00   0.50    8.00    --  -99.00  61.00-180.00   84
 16  \w    -69.00 -30.00   0.50    8.00    --  -99.00  61.00-120.00   78
 17  \w   -111.00 -85.00   0.50    8.00    --  -99.00 -61.00 -30.00   52
 18  \w   -111.00 -83.00   0.50    8.00    --  -99.00 -62.00 -36.97   56
 19  \w   -134.00 -82.00   0.50    8.00    --  -99.00 -72.00 -40.76  104
 20  \w   -162.00 -88.00   0.50    8.00    --  -99.00 -61.00 -60.00  148
 21  \w   -101.00 -60.00   0.50    8.00    --  -99.00  77.00 -60.00   82
 22  \w    -57.00 -29.00   0.50    8.00    --  -99.00  77.00 -60.00   56
 23  \w    -69.00 -44.00   0.50    8.00    --  -99.00  61.00   0.00   50
 24  \w   -137.00 -92.00   0.50    8.00    --  -99.00 -49.00 -36.08   90
 25  \w   -171.00-131.00   0.50    8.00    --  -99.00 -61.00 150.00   80
 26  \w   -156.00 -90.00   0.50    8.00    --  -99.00 -45.00 -90.00  132
 27  \w   -168.00-128.00   0.50    8.00    --  -99.00 -75.00 -25.10   80
 28  \w   -170.00-122.00   0.50    8.00    --  -99.00 -77.00   0.00   96
 29  \w   -151.00 -89.00   0.50    8.00    --  -99.00 -15.00 -30.00  124
 30  \w   -102.00 -77.00   0.50    8.00    --  -99.00 -77.00   0.00   50
 31  \w   -168.00-102.00   0.50    8.00    --  -99.00 -45.00  90.00  132
 32  \w   -136.00 -86.00   0.50    8.00    --  -99.00 -61.00   0.00  100
 33  \w   -116.00 -85.00   0.50    8.00    --  -99.00 -61.00 150.00   62
 34  \w   -167.00 -86.00   0.50    8.00    --  -99.00 -77.00  30.00  162
 35  \w   -153.00-103.00   0.50    8.00    --  -99.00 -61.00-180.00  100
 36  \w    -67.00 -40.00   0.50    8.00    --  -99.00  61.00  60.00   54
 37  \w   -103.00 -78.00   0.50    8.00    --  -99.00 -77.00 -30.00   50
 38  \w     34.00  70.00   0.50    8.00    --  104.70 -61.00  30.00   72
 39  \w    146.00 171.00   0.50    8.00    --  104.70  30.00  30.00   50
 40  \w     33.00  65.00   0.50    8.00    --  104.70 -61.00 -90.00   64
 41  \w    100.00 127.00   0.50    8.00    --  104.70  30.00  30.00   54
 42  \w     41.00  66.00   0.50    8.00    --  104.70 -61.00  90.00   50
 43  \w    145.00 172.00   0.50    8.00    --  104.70  30.00 150.00   54
 44  \w     94.00 120.00   0.50    8.00    --  104.70  30.00 150.00   52
 45  \w     34.00  71.00   0.50    8.00    --  104.70 -61.00 -60.00   74
 46  \w     33.00  58.00   0.50    8.00    --  104.70 -61.00-120.00   50
 47  \w     79.00 105.00   0.50    8.00    --  104.70 -95.00-120.00   52
 48  \w     41.00  67.00   0.50    8.00    --  104.70 -95.00-120.00   52
 49  \w    103.00 178.00   0.50    8.00    --  104.70  30.00 120.00  150
;
_diffrn_measurement_device 'four-circle diffractometer'
_diffrn_measurement_device_type 'XtaLAB Synergy R, DW system, HyPix'
_diffrn_measurement_method '\w scans'
_diffrn_orient_matrix_type 'CrysAlisPro convention (1999,Acta A55,543-557)'
_diffrn_orient_matrix_UB_11 -0.0164143000
_diffrn_orient_matrix_UB_12 0.0231522000
_diffrn_orient_matrix_UB_13 0.0253137000
_diffrn_orient_matrix_UB_21 0.0438281000
_diffrn_orient_matrix_UB_22 -0.0199563000
_diffrn_orient_matrix_UB_23 0.0168256000
_diffrn_orient_matrix_UB_31 0.0329168000
_diffrn_orient_matrix_UB_32 0.0380085000
_diffrn_orient_matrix_UB_33 -0.0065641000
_diffrn_radiation_monochromator mirror
_diffrn_radiation_probe x-ray
_diffrn_radiation_type 'Cu K\a'
_diffrn_radiation_wavelength 1.54178
_diffrn_reflns_av_R_equivalents 0.0588
_diffrn_reflns_av_unetI/netI 0.0299
_diffrn_reflns_Laue_measured_fraction_full 0.999
_diffrn_reflns_Laue_measured_fraction_max 0.961
_diffrn_reflns_limit_h_max 69
_diffrn_reflns_limit_h_min -67
_diffrn_reflns_limit_k_max 39
_diffrn_reflns_limit_k_min -38
_diffrn_reflns_limit_l_max 34
_diffrn_reflns_limit_l_min -33
_diffrn_reflns_number 301265
_diffrn_reflns_point_group_measured_fraction_full 0.999
_diffrn_reflns_point_group_measured_fraction_max 0.961
_diffrn_reflns_theta_full 67.679
_diffrn_reflns_theta_max 77.116
_diffrn_reflns_theta_min 2.157
_diffrn_source 'Rotating-anode X-ray tube'
_diffrn_source_type 'Rigaku (Cu) X-ray Source'
_exptl_absorpt_coefficient_mu 6.026
_exptl_absorpt_correction_T_max 1.00000
_exptl_absorpt_correction_T_min 0.61692
_exptl_absorpt_correction_type multi-scan
_exptl_absorpt_process_details
;
CrysAlisPro 1.171.41.119a (Rigaku Oxford Diffraction, 2021)
Empirical absorption correction using spherical harmonics,
implemented in SCALE3 ABSPACK scaling algorithm.
;
_exptl_crystal_density_diffrn 1.563
_exptl_crystal_description block
_exptl_crystal_F_000 20088
_exptl_crystal_size_max 0.21
_exptl_crystal_size_mid 0.19
_exptl_crystal_size_min 0.18
_refine_diff_density_max 4.082
_refine_diff_density_min -1.502
_refine_diff_density_rms 0.179
_refine_ls_extinction_method none
_refine_ls_goodness_of_fit_ref 1.013
_refine_ls_hydrogen_treatment constr
_refine_ls_matrix_type full
_refine_ls_number_parameters 1946
_refine_ls_number_reflns 42932
_refine_ls_number_restraints 203
_refine_ls_restrained_S_all 1.017
_refine_ls_R_factor_all 0.1395
_refine_ls_R_factor_gt 0.1317
_refine_ls_shift/su_max 0.001
_refine_ls_shift/su_mean 0.000
_refine_ls_structure_factor_coef Fsqd
_refine_ls_weighting_details 'w=1/[\s^2^(Fo^2^)+(0.1100P)^2^+999.0000P] where P=(Fo^2^+2Fc^2^)/3'
_refine_ls_weighting_scheme calc
_refine_ls_wR_factor_gt 0.3211
_refine_ls_wR_factor_ref 0.3255
_reflns_Friedel_coverage 0.000
_reflns_number_gt 36391
_reflns_number_total 42932
_reflns_threshold_expression 'I > 2\s(I)'
_cod_data_source_file d3dt00083d2.cif
_cod_data_source_block a_sq
_cod_original_cell_volume 42212.4(6)
_cod_database_code 7712420
_shelx_shelxl_version_number 2018/3
_chemical_oxdiff_usercomment 2207168977
_shelx_space_group_comment
;
The symmetry employed for this shelxl refinement is uniquely defined
by the following loop, which should always be used as a source of
symmetry information in preference to the above space-group names.
They are only intended as comments.
;
_shelx_estimated_absorpt_t_max 0.410
_shelx_estimated_absorpt_t_min 0.364
_reflns_odcompleteness_completeness 99.95
_reflns_odcompleteness_iscentric 1
_reflns_odcompleteness_theta 66.97
_olex2_refinement_description
;
1. Fixed Uiso
 At 1.2 times of:
  All C(H) groups
 At 1.5 times of:
  All C(H,H,H) groups
2. Restrained distances
 F1-C10 \\sim F3-C10 \\sim F2-C10 \\sim F78-C10 \\sim F77-C10 \\sim F79-C10
 with sigma of 0.02
 F77-F78 \\sim F78-F79 \\sim F77-F79
 with sigma of 0.02
 F2-F1 \\sim F1-F3 \\sim F2-F3
 with sigma of 0.02
 F41-F38 \\sim F38-F40
 with sigma of 0.02
 P6-F80 \\sim P6-F81 \\sim P6-F82 \\sim P6-F85 \\sim P6-F83 \\sim P6-F84
 with sigma of 0.02
 F82-F81 \\sim F81-F83 \\sim F82-F80 \\sim F80-F83 \\sim F80-F85 \\sim F85-F81
 with sigma of 0.02
 F16-F18 \\sim F18-F17 \\sim F16-F17
 with sigma of 0.01
 F17-C04A \\sim F16-C04A \\sim F18-C04A
 with sigma of 0.02
3. Rigid bond restraints
 P5, F44
 with sigma for 1-2 distances of 0.01 and sigma for 1-3 distances of 0.01
4. Uiso/Uaniso restraints and constraints
N17 \\sim C75 \\sim C74 \\sim C73 \\sim C72 \\sim C71: within 1.7A with sigma
of 0.01 and sigma for terminal atoms of 0.02 within 1.7A
F81 \\sim P6 \\sim F82 \\sim F83 \\sim F85 \\sim F84 \\sim F80: within 1.7A
with sigma of 0.01 and sigma for terminal atoms of 0.02 within 1.7A
N15 \\sim C61 \\sim C62 \\sim C63 \\sim C64 \\sim C65: within 1.7A with sigma
of 0.01 and sigma for terminal atoms of 0.02 within 1.7A
Uanis(C30) \\sim Ueq, Uanis(F1) \\sim Ueq: with sigma of 0.02 and sigma for
terminal atoms of 0.04
Uanis(F43) \\sim Ueq, Uanis(F44) \\sim Ueq: with sigma of 0.01 and sigma for
terminal atoms of 0.02
Uanis(F18) \\sim Ueq, Uanis(F11) \\sim Ueq: with sigma of 0.01 and sigma for
terminal atoms of 0.02
5. Others
 Sof(F77)=Sof(F78)=Sof(F79)=1-FVAR(1)
 Sof(F1)=Sof(F2)=Sof(F3)=FVAR(1)
 Fixed Sof: P6(0.5) F82(0.5) F83(0.5) F85(0.5) F84(0.5) F80(0.5) F81(0.5)
6.a Me refined with riding coordinates:
 C30(H30A,H30B,H30C)
6.b Aromatic/amide H refined with riding coordinates:
 C64(H64), C63(H63), C62(H62), C61(H61), C74(H74), C73(H73), C72(H72),
 C71(H71), C104(H104), C103(H103), C102(H102), C101(H101), C01K(H01K), C2(H2),
 C02B(H02B), C02C(H02C), C02Q(H02Q), C3(H3), C5(H5), C6(H6), C8(H8), C12(H12),
 C13(H13), C15(H15), C16(H16), C18(H18), C32(H32), C033(H033), C33(H33),
 C35(H35), C36(H36), C38(H38), C42(H42), C43(H43), C45(H45), C46(H46), C48(H48),
  C52(H52), C53(H53), C55(H55), C56(H56), C58(H58), C67(H67), C68(H68),
 C69(H69), C70(H70), C77(H77), C78(H78), C79(H79), C80(H80), C81(H81), C82(H82),
  C83(H83), C84(H84), C87(H87), C88(H88), C89(H89), C90(H90), C91(H91),
 C92(H92), C93(H93), C94(H94), C97(H97), C98(H98), C99(H99), C100(H100),
 C107(H107), C108(H108), C109(H109), C110(H110), C111(H111), C112(H112),
 C113(H113), C114(H114), C117(H117), C118(H118), C119(H119), C120(H120)
6.c Fitted hexagon refined as free rotating group:
 N15(C65,C64,C63,C62,C61), N17(C75,C74,C73,C72,C71), N23(C105,C104,C103,C102,
 C101)
6.d Idealised Me refined as rotating group:
 C03S(H03A,H03B,H03C), C05U(H05A,H05B,H05C), C23(H23A,H23B,H23C)
;
_olex2_submission_special_instructions 'No special instructions were received'
_oxdiff_exptl_absorpt_empirical_details
;
Empirical correction (ABSPACK) includes:
- Absorption correction using spherical harmonics
- Frame scaling
;
_oxdiff_exptl_absorpt_empirical_full_max 1.867
_oxdiff_exptl_absorpt_empirical_full_min 0.597

loop_
_space_group_symop_operation_xyz
'x, y, z'
'-x, y, -z+1/2'
'x+1/2, y+1/2, z'
'-x+1/2, y+1/2, -z+1/2'
'-x, -y, -z'
'x, -y, z-1/2'
'-x+1/2, -y+1/2, -z'
'x+1/2, -y+1/2, z-1/2'

loop_
_atom_site_label
_atom_site_type_symbol
_atom_site_fract_x
_atom_site_fract_y
_atom_site_fract_z
_atom_site_U_iso_or_equiv
_atom_site_adp_type
_atom_site_occupancy
_atom_site_site_symmetry_order
_atom_site_calc_flag
_atom_site_refinement_flags_posn
_atom_site_refinement_flags_adp
_atom_site_refinement_flags_occupancy
_atom_site_disorder_assembly
_atom_site_disorder_group
Pd1 Pd 0.21694(2) 0.26952(2) 0.23776(4) 0.0754(3) Uani 1 1 d . . . . .
Pd2 Pd 0.16776(2) 0.22239(3) 0.22971(5) 0.0858(3) Uani 1 1 d . . . . .
Pd3 Pd 0.40834(2) 0.49197(2) 0.27059(3) 0.0680(2) Uani 1 1 d . . . . .
Pd4 Pd 0.40823(2) 0.39418(2) 0.27043(3) 0.05746(18) Uani 1 1 d . . . . .
Pd5 Pd 0.42864(2) 0.00372(3) 0.27694(5) 0.0818(3) Uani 1 1 d . . . . .
Pd6 Pd 0.37978(2) 0.05372(2) 0.26979(4) 0.0648(2) Uani 1 1 d . . . . .
F1 F 0.1967(9) 0.0982(7) 0.327(2) 0.20(2) Uani 0.41(5) 1 d D U P A 1
F2 F 0.1674(4) 0.1432(12) 0.2951(15) 0.121(16) Uani 0.41(5) 1 d D . P A 1
F3 F 0.1918(6) 0.1420(17) 0.3775(9) 0.148(19) Uani 0.41(5) 1 d D . P A 1
F4 F 0.3524(4) 0.5370(4) 0.2784(5) 0.209(8) Uani 1 1 d . . . . .
F5 F 0.3453(2) 0.5266(3) 0.3456(7) 0.171(6) Uani 1 1 d . . . . .
F6 F 0.38345(18) 0.5471(2) 0.3578(5) 0.135(4) Uani 1 1 d . . . . .
F7 F 0.4965(2) 0.0302(5) 0.4357(8) 0.200(7) Uani 1 1 d . . . . .
F8 F 0.50489(18) 0.0806(4) 0.4036(7) 0.206(7) Uani 1 1 d . . . . .
F9 F 0.48886(17) 0.0244(5) 0.3562(6) 0.195(7) Uani 1 1 d . . . . .
F10 F 0.1576(3) 0.1232(4) 0.1815(6) 0.174(6) Uani 1 1 d . . . . .
F11 F 0.1343(2) 0.1511(4) 0.1039(7) 0.207(6) Uani 1 1 d . U . . .
F12 F 0.1607(2) 0.1022(3) 0.1109(5) 0.133(3) Uani 1 1 d . . . . .
F13 F 0.3653(3) 0.5493(2) 0.1839(5) 0.168(6) Uani 1 1 d . . . . .
F14 F 0.3278(2) 0.5334(3) 0.1235(7) 0.192(7) Uani 1 1 d . . . . .
F15 F 0.3607(4) 0.5372(4) 0.1104(8) 0.206(7) Uani 1 1 d . . . . .
F16 F 0.4602(3) 0.0810(4) 0.1640(7) 0.216(8) Uani 1 1 d D . . . .
F17 F 0.4713(3) 0.0542(6) 0.2349(6) 0.311(15) Uani 1 1 d D . . . .
F18 F 0.4497(3) 0.0236(4) 0.1684(8) 0.224(7) Uani 1 1 d D U . . .
F77 F 0.2028(6) 0.1162(9) 0.3757(10) 0.166(15) Uani 0.59(5) 1 d D . P A 2
F78 F 0.1865(8) 0.1093(9) 0.2909(15) 0.199(19) Uani 0.59(5) 1 d D . P A 2
F79 F 0.1701(5) 0.1528(12) 0.3262(18) 0.27(3) Uani 0.59(5) 1 d D . P A 2
N1 N 0.35702(16) 0.2365(2) 0.3775(4) 0.065(2) Uani 1 1 d . . . . .
N2 N 0.22557(17) 0.2234(3) 0.2943(5) 0.079(3) Uani 1 1 d . . . . .
N3 N 0.20281(17) 0.2019(3) 0.2900(6) 0.097(4) Uani 1 1 d . . . . .
N4 N 0.38803(17) 0.4638(3) 0.3089(4) 0.069(2) Uani 1 1 d . . . . .
N5 N 0.38992(15) 0.4219(3) 0.3131(4) 0.062(2) Uani 1 1 d . . . . .
N6 N 0.43694(17) 0.0480(3) 0.3356(5) 0.083(3) Uani 1 1 d . . . . .
N7 N 0.41543(18) 0.0713(3) 0.3323(4) 0.076(3) Uani 1 1 d . . . . .
N8 N 0.31467(16) 0.2398(2) 0.1420(4) 0.062(2) Uani 1 1 d . . . . .
N9 N 0.20497(18) 0.2225(3) 0.1823(4) 0.077(3) Uani 1 1 d . . . . .
N10 N 0.1833(2) 0.2022(3) 0.1786(5) 0.083(3) Uani 1 1 d . . . . .
N11 N 0.37852(17) 0.4223(2) 0.2035(4) 0.064(2) Uani 1 1 d . . . . .
N12 N 0.37950(18) 0.4639(3) 0.2014(4) 0.074(2) Uani 1 1 d . . . . .
N13 N 0.39607(18) 0.0762(3) 0.2209(4) 0.070(2) Uani 1 1 d . . . . .
N14 N 0.41779(18) 0.0530(3) 0.2246(5) 0.081(3) Uani 1 1 d . . . . .
N15 N 0.22634(19) 0.3176(2) 0.2890(4) 0.095(3) Uani 1 1 d G U . . .
C65 C 0.2227(2) 0.3569(3) 0.2637(3) 0.097(3) Uani 1 1 d G U . . .
C64 C 0.2291(2) 0.39360(19) 0.2954(5) 0.109(4) Uani 1 1 d G U . . .
H64 H 0.226574 0.420496 0.278111 0.131 Uiso 1 1 calc R U . . .
C63 C 0.2391(2) 0.3909(3) 0.3524(4) 0.122(4) Uani 1 1 d G U . . .
H63 H 0.243479 0.415954 0.374034 0.146 Uiso 1 1 calc R U . . .
C62 C 0.2428(2) 0.3515(3) 0.3777(3) 0.135(4) Uani 1 1 d G U . . .
H62 H 0.249635 0.349702 0.416639 0.162 Uiso 1 1 calc R U . . .
C61 C 0.2364(2) 0.3149(2) 0.3460(4) 0.110(4) Uani 1 1 d G U . . .
H61 H 0.238885 0.287991 0.363321 0.131 Uiso 1 1 calc R U . . .
N16 N 0.2061(2) 0.3174(3) 0.1837(5) 0.082(3) Uani 1 1 d . . . . .
N17 N 0.15308(19) 0.2455(3) 0.2789(5) 0.119(4) Uani 1 1 d G U . . .
C75 C 0.1263(2) 0.2582(4) 0.2514(4) 0.118(4) Uani 1 1 d G U . . .
C74 C 0.11292(17) 0.2737(4) 0.2810(5) 0.132(4) Uani 1 1 d G U . . .
H74 H 0.094622 0.282441 0.262175 0.159 Uiso 1 1 calc R U . . .
C73 C 0.1263(2) 0.2765(4) 0.3381(5) 0.142(5) Uani 1 1 d G U . . .
H73 H 0.117146 0.287134 0.358316 0.170 Uiso 1 1 calc R U . . .
C72 C 0.1531(2) 0.2638(4) 0.3656(4) 0.145(5) Uani 1 1 d G U . . .
H72 H 0.162210 0.265710 0.404663 0.174 Uiso 1 1 calc R U . . .
C71 C 0.16646(16) 0.2483(4) 0.3361(5) 0.128(4) Uani 1 1 d G U . . .
H71 H 0.184751 0.239594 0.354870 0.153 Uiso 1 1 calc R U . . .
N18 N 0.13203(18) 0.2447(3) 0.1724(6) 0.089(3) Uani 1 1 d . . . . .
N19 N 0.43707(17) 0.5197(3) 0.3385(4) 0.074(2) Uani 1 1 d . . . . .
N20 N 0.42945(19) 0.5211(3) 0.2350(4) 0.077(3) Uani 1 1 d . . . . .
N21 N 0.43766(13) 0.3643(2) 0.3340(3) 0.0532(17) Uani 1 1 d . . . . .
N22 N 0.42901(16) 0.3716(3) 0.2309(4) 0.063(2) Uani 1 1 d . . . . .
N23 N 0.4179(2) -0.0416(2) 0.2194(5) 0.098(3) Uani 1 1 d G . . . .
C105 C 0.4263(2) -0.0818(3) 0.2410(5) 0.118(6) Uani 1 1 d G . . . .
C104 C 0.4214(3) -0.1163(2) 0.2058(7) 0.161(9) Uani 1 1 d G . . . .
H104 H 0.427182 -0.143733 0.220577 0.193 Uiso 1 1 calc R U . . .
C103 C 0.4080(3) -0.1105(4) 0.1491(6) 0.180(12) Uani 1 1 d G . . . .
H103 H 0.404649 -0.134041 0.125089 0.216 Uiso 1 1 calc R U . . .
C102 C 0.3996(3) -0.0703(5) 0.1276(4) 0.185(12) Uani 1 1 d G . . . .
H102 H 0.390419 -0.066357 0.088790 0.222 Uiso 1 1 calc R U . . .
C101 C 0.4045(2) -0.0358(3) 0.1627(5) 0.115(5) Uani 1 1 d G . . . .
H101 H 0.398722 -0.008365 0.147979 0.138 Uiso 1 1 calc R U . . .
N24 N 0.4383(2) -0.0476(4) 0.3252(6) 0.099(4) Uani 1 1 d . . . . .
N25 N 0.36469(19) 0.0253(3) 0.3175(4) 0.067(2) Uani 1 1 d . . . . .
N26 N 0.34293(16) 0.0396(3) 0.2105(4) 0.064(2) Uani 1 1 d . . . . .
C1 C 0.3288(2) 0.2302(3) 0.3670(5) 0.070(3) Uani 1 1 d . . . . .
C01K C 0.36248(19) 0.1525(3) 0.2145(5) 0.064(2) Uani 1 1 d . . . . .
H01K H 0.369011 0.137581 0.248492 0.077 Uiso 1 1 calc R U . . .
C01U C 0.3927(2) 0.1095(4) 0.1880(5) 0.071(3) Uani 1 1 d . . . . .
C01W C 0.4272(3) 0.0732(4) 0.1921(6) 0.085(4) Uani 1 1 d . . . . .
C2 C 0.3238(2) 0.2065(4) 0.4043(6) 0.084(3) Uani 1 1 d . . . . .
H2 H 0.338096 0.195765 0.436789 0.101 Uiso 1 1 calc R U . . .
C02B C 0.3436(2) 0.1855(3) 0.2036(4) 0.064(2) Uani 1 1 d . . . . .
H02B H 0.337963 0.193729 0.230832 0.076 Uiso 1 1 calc R U . . .
C02C C 0.3423(2) 0.1944(3) 0.1140(5) 0.068(3) Uani 1 1 d . . . . .
H02C H 0.335559 0.208819 0.079678 0.082 Uiso 1 1 calc R U . . .
C02Q C 0.3613(2) 0.1619(3) 0.1259(5) 0.066(2) Uani 1 1 d . . . . .
H02Q H 0.367121 0.153829 0.098809 0.079 Uiso 1 1 calc R U . . .
C3 C 0.2965(2) 0.1988(4) 0.3923(5) 0.078(3) Uani 1 1 d . . . . .
H3 H 0.292375 0.182885 0.417504 0.094 Uiso 1 1 calc R U . . .
C4 C 0.2761(2) 0.2137(3) 0.3455(5) 0.074(3) Uani 1 1 d . . . . .
C04A C 0.4524(3) 0.0583(4) 0.1898(7) 0.137(8) Uani 1 1 d D . . . .
C5 C 0.2828(3) 0.2375(6) 0.3109(7) 0.120(6) Uani 1 1 d . . . . .
H5 H 0.268679 0.248607 0.278411 0.143 Uiso 1 1 calc R U . . .
C6 C 0.3089(3) 0.2461(5) 0.3207(6) 0.101(4) Uani 1 1 d . . . . .
H6 H 0.312831 0.262714 0.295763 0.121 Uiso 1 1 calc R U . . .
C7 C 0.2471(2) 0.2018(4) 0.3324(6) 0.081(3) Uani 1 1 d . . . . .
C8 C 0.2390(3) 0.1680(4) 0.3530(6) 0.096(4) Uani 1 1 d . . . . .
H8 H 0.249853 0.147569 0.379000 0.115 Uiso 1 1 calc R U . . .
C9 C 0.2109(2) 0.1707(6) 0.3270(7) 0.117(6) Uani 1 1 d . . . . .
C10 C 0.1921(2) 0.1379(4) 0.3296(6) 0.115(6) Uani 1 1 d D . . . .
C11 C 0.3632(2) 0.2794(3) 0.3690(5) 0.066(2) Uani 1 1 d . . . . .
C12 C 0.3636(2) 0.3104(4) 0.4060(5) 0.078(3) Uani 1 1 d . . . . .
H12 H 0.361168 0.303537 0.437806 0.093 Uiso 1 1 calc R U . . .
C13 C 0.3679(2) 0.3522(3) 0.3944(5) 0.073(3) Uani 1 1 d . . . . .
H13 H 0.368230 0.373983 0.419047 0.087 Uiso 1 1 calc R U . . .
C14 C 0.3715(2) 0.3628(4) 0.3491(5) 0.071(3) Uani 1 1 d . . . . .
C15 C 0.3717(2) 0.3317(3) 0.3138(5) 0.073(3) Uani 1 1 d . . . . .
H15 H 0.374866 0.338623 0.282791 0.088 Uiso 1 1 calc R U . . .
C16 C 0.3673(2) 0.2902(3) 0.3239(5) 0.072(3) Uani 1 1 d . . . . .
H16 H 0.367087 0.268710 0.299102 0.086 Uiso 1 1 calc R U . . .
C17 C 0.3751(2) 0.4077(3) 0.3392(5) 0.067(3) Uani 1 1 d . . . . .
C18 C 0.3629(3) 0.4446(4) 0.3509(6) 0.082(3) Uani 1 1 d . . . . .
H18 H 0.351246 0.445918 0.368495 0.098 Uiso 1 1 calc R U . . .
C19 C 0.3719(2) 0.4760(3) 0.3308(5) 0.068(3) Uani 1 1 d . . . . .
C20 C 0.3638(3) 0.5225(4) 0.3292(7) 0.102(5) Uani 1 1 d . . . . .
C022 C 0.3335(2) 0.2053(3) 0.1541(4) 0.062(2) Uani 1 1 d . . . . .
C026 C 0.3716(2) 0.1418(3) 0.1750(5) 0.070(3) Uani 1 1 d . . . . .
C31 C 0.29010(19) 0.2323(3) 0.1445(4) 0.062(2) Uani 1 1 d . . . . .
C32 C 0.2783(2) 0.2601(3) 0.1652(5) 0.070(3) Uani 1 1 d . . . . .
H32 H 0.286883 0.286500 0.178606 0.084 Uiso 1 1 calc R U . . .
C033 C 0.4128(2) 0.1094(4) 0.1695(6) 0.080(3) Uani 1 1 d . . . . .
H033 H 0.415836 0.129614 0.146628 0.096 Uiso 1 1 calc R U . . .
C33 C 0.2543(2) 0.2515(3) 0.1677(5) 0.075(3) Uani 1 1 d . . . . .
H33 H 0.246187 0.272437 0.180907 0.090 Uiso 1 1 calc R U . . .
C34 C 0.2420(2) 0.2118(3) 0.1508(5) 0.067(3) Uani 1 1 d . . . . .
C35 C 0.2531(2) 0.1835(4) 0.1280(5) 0.079(3) Uani 1 1 d . . . . .
H35 H 0.244415 0.157233 0.114073 0.095 Uiso 1 1 calc R U . . .
C36 C 0.2766(2) 0.1930(3) 0.1255(5) 0.073(3) Uani 1 1 d . . . . .
H36 H 0.284283 0.172686 0.110488 0.088 Uiso 1 1 calc R U . . .
C37 C 0.2171(2) 0.1999(4) 0.1554(5) 0.080(3) Uani 1 1 d . . . . .
C38 C 0.2004(2) 0.1641(4) 0.1310(6) 0.086(4) Uani 1 1 d . . . . .
H38 H 0.202861 0.143246 0.108221 0.103 Uiso 1 1 calc R U . . .
C39 C 0.1805(3) 0.1662(4) 0.1468(6) 0.090(4) Uani 1 1 d . . . . .
C40 C 0.1574(3) 0.1353(5) 0.1370(10) 0.114(6) Uani 1 1 d . . . . .
C41 C 0.3251(2) 0.2811(3) 0.1447(4) 0.060(2) Uani 1 1 d . . . . .
C42 C 0.3526(2) 0.2891(3) 0.1717(4) 0.060(2) Uani 1 1 d . . . . .
H42 H 0.364638 0.266124 0.187450 0.072 Uiso 1 1 calc R U . . .
C43 C 0.36283(19) 0.3291(3) 0.1761(4) 0.065(2) Uani 1 1 d . . . . .
H43 H 0.381776 0.333152 0.195293 0.078 Uiso 1 1 calc R U . . .
C44 C 0.3462(2) 0.3640(3) 0.1533(4) 0.063(2) Uani 1 1 d . . . . .
C45 C 0.3186(2) 0.3563(3) 0.1232(4) 0.066(3) Uani 1 1 d . . . . .
H45 H 0.306766 0.379063 0.105445 0.080 Uiso 1 1 calc R U . . .
C46 C 0.3084(2) 0.3159(3) 0.1191(4) 0.063(2) Uani 1 1 d . . . . .
H46 H 0.289598 0.311421 0.098332 0.075 Uiso 1 1 calc R U . . .
C47 C 0.3555(2) 0.4090(4) 0.1615(5) 0.071(3) Uani 1 1 d . . . . .
C48 C 0.3426(2) 0.4445(3) 0.1323(5) 0.083(4) Uani 1 1 d . . . . .
H48 H 0.326361 0.444980 0.099079 0.100 Uiso 1 1 calc R U . . .
C49 C 0.3574(3) 0.4788(4) 0.1598(5) 0.086(4) Uani 1 1 d . . . . .
C50 C 0.3519(3) 0.5232(4) 0.1460(7) 0.111(6) Uani 1 1 d . . . . .
C51 C 0.3732(2) 0.2036(3) 0.3752(5) 0.067(3) Uani 1 1 d . . . . .
C52 C 0.3999(2) 0.2106(4) 0.3899(6) 0.091(4) Uani 1 1 d . . . . .
H52 H 0.407460 0.237740 0.402839 0.109 Uiso 1 1 calc R U . . .
C53 C 0.4165(2) 0.1772(4) 0.3859(6) 0.093(4) Uani 1 1 d . . . . .
H53 H 0.434848 0.182981 0.394280 0.112 Uiso 1 1 calc R U . . .
C54 C 0.4068(2) 0.1374(4) 0.3704(5) 0.077(3) Uani 1 1 d . . . . .
C55 C 0.3792(2) 0.1298(3) 0.3581(4) 0.067(2) Uani 1 1 d . . . . .
H55 H 0.372055 0.102073 0.348449 0.080 Uiso 1 1 calc R U . . .
C56 C 0.3626(2) 0.1619(3) 0.3601(4) 0.065(2) Uani 1 1 d . . . . .
H56 H 0.344288 0.156162 0.351380 0.078 Uiso 1 1 calc R U . . .
C57 C 0.4241(2) 0.1044(3) 0.3656(5) 0.073(3) Uani 1 1 d . . . . .
C58 C 0.4526(2) 0.1029(4) 0.3921(6) 0.086(4) Uani 1 1 d . . . . .
H58 H 0.464531 0.122312 0.418294 0.104 Uiso 1 1 calc R U . . .
C59 C 0.4593(3) 0.0677(4) 0.3718(7) 0.090(4) Uani 1 1 d . . . . .
C60 C 0.4872(3) 0.0511(5) 0.3848(10) 0.115(6) Uani 1 1 d . . . . .
C66 C 0.2124(3) 0.3569(4) 0.2060(6) 0.088(4) Uani 1 1 d . . . . .
C67 C 0.2072(3) 0.3915(4) 0.1763(10) 0.125(6) Uani 1 1 d . . . . .
H67 H 0.209850 0.418647 0.192866 0.150 Uiso 1 1 calc R U . . .
C68 C 0.1970(5) 0.3867(6) 0.1165(10) 0.157(9) Uani 1 1 d . . . . .
H68 H 0.196278 0.410147 0.093844 0.189 Uiso 1 1 calc R U . . .
C69 C 0.1885(4) 0.3470(5) 0.0939(8) 0.137(7) Uani 1 1 d . . . . .
H69 H 0.179128 0.343977 0.055074 0.164 Uiso 1 1 calc R U . . .
C70 C 0.1936(3) 0.3116(5) 0.1276(7) 0.106(5) Uani 1 1 d . . . . .
H70 H 0.188647 0.284094 0.112196 0.127 Uiso 1 1 calc R U . . .
C76 C 0.1158(3) 0.2575(5) 0.1940(8) 0.107(5) Uani 1 1 d . . . . .
C77 C 0.0898(3) 0.2687(7) 0.1588(11) 0.144(8) Uani 1 1 d . . . . .
H77 H 0.077251 0.276234 0.172842 0.173 Uiso 1 1 calc R U . . .
C78 C 0.0817(4) 0.2690(8) 0.0988(11) 0.156(8) Uani 1 1 d . . . . .
H78 H 0.064657 0.280153 0.074407 0.188 Uiso 1 1 calc R U . . .
C79 C 0.0989(3) 0.2530(5) 0.0776(8) 0.121(6) Uani 1 1 d . . . . .
H79 H 0.093876 0.248929 0.039450 0.146 Uiso 1 1 calc R U . . .
C80 C 0.1240(3) 0.2439(5) 0.1189(8) 0.102(5) Uani 1 1 d . . . . .
H80 H 0.137244 0.235907 0.107107 0.122 Uiso 1 1 calc R U . . .
C81 C 0.4400(2) 0.5143(4) 0.3890(6) 0.080(3) Uani 1 1 d . . . . .
H81 H 0.428047 0.495942 0.395590 0.097 Uiso 1 1 calc R U . . .
C82 C 0.4599(3) 0.5348(5) 0.4322(6) 0.102(4) Uani 1 1 d . . . . .
H82 H 0.460814 0.532355 0.468122 0.122 Uiso 1 1 calc R U . . .
C83 C 0.4784(3) 0.5587(5) 0.4241(6) 0.098(4) Uani 1 1 d . . . . .
H83 H 0.493119 0.571459 0.454093 0.118 Uiso 1 1 calc R U . . .
C84 C 0.4750(3) 0.5638(4) 0.3712(6) 0.089(4) Uani 1 1 d . . . . .
H84 H 0.487375 0.580544 0.363754 0.107 Uiso 1 1 calc R U . . .
C85 C 0.4537(2) 0.5445(4) 0.3287(6) 0.085(4) Uani 1 1 d . . . . .
C86 C 0.4499(3) 0.5472(5) 0.2718(6) 0.091(4) Uani 1 1 d . . . . .
C87 C 0.4647(3) 0.5688(6) 0.2509(7) 0.111(5) Uani 1 1 d . . . . .
H87 H 0.479596 0.585192 0.275368 0.133 Uiso 1 1 calc R U . . .
C88 C 0.4595(3) 0.5682(6) 0.1984(8) 0.113(5) Uani 1 1 d . . . . .
H88 H 0.468856 0.586648 0.184958 0.135 Uiso 1 1 calc R U . . .
C89 C 0.4400(4) 0.5401(6) 0.1620(7) 0.120(6) Uani 1 1 d . . . . .
H89 H 0.437254 0.536374 0.124982 0.144 Uiso 1 1 calc R U . . .
C90 C 0.4247(3) 0.5177(4) 0.1841(6) 0.090(4) Uani 1 1 d . . . . .
H90 H 0.410474 0.499707 0.160679 0.108 Uiso 1 1 calc R U . . .
C91 C 0.4405(2) 0.3632(3) 0.3842(5) 0.066(3) Uani 1 1 d . . . . .
H91 H 0.428408 0.379071 0.393475 0.079 Uiso 1 1 calc R U . . .
C92 C 0.4614(3) 0.3388(5) 0.4268(6) 0.098(4) Uani 1 1 d . . . . .
H92 H 0.463279 0.338423 0.463502 0.118 Uiso 1 1 calc R U . . .
C93 C 0.4782(3) 0.3168(5) 0.4123(6) 0.094(4) Uani 1 1 d . . . . .
H93 H 0.492118 0.300444 0.439430 0.113 Uiso 1 1 calc R U . . .
C94 C 0.4757(2) 0.3172(4) 0.3584(6) 0.083(3) Uani 1 1 d . . . . .
H94 H 0.487603 0.301412 0.348637 0.100 Uiso 1 1 calc R U . . .
C95 C 0.4550(2) 0.3416(3) 0.3194(5) 0.067(3) Uani 1 1 d . . . . .
C96 C 0.4501(2) 0.3463(3) 0.2623(5) 0.067(3) Uani 1 1 d . . . . .
C97 C 0.4648(2) 0.3259(4) 0.2381(6) 0.083(3) Uani 1 1 d . . . . .
H97 H 0.478319 0.305667 0.258088 0.099 Uiso 1 1 calc R U . . .
C98 C 0.4592(3) 0.3359(5) 0.1847(6) 0.089(4) Uani 1 1 d . . . . .
H98 H 0.469891 0.324164 0.168310 0.107 Uiso 1 1 calc R U . . .
C99 C 0.4378(3) 0.3634(5) 0.1539(5) 0.094(4) Uani 1 1 d . . . . .
H99 H 0.433421 0.369772 0.116516 0.113 Uiso 1 1 calc R U . . .
C100 C 0.4240(2) 0.3801(4) 0.1791(5) 0.074(3) Uani 1 1 d . . . . .
H100 H 0.409712 0.399082 0.158930 0.089 Uiso 1 1 calc R U . . .
C106 C 0.4378(3) -0.0844(4) 0.3009(9) 0.112(6) Uani 1 1 d . . . . .
C107 C 0.4450(5) -0.1208(7) 0.3295(12) 0.157(9) Uani 1 1 d . . . . .
H107 H 0.445298 -0.146387 0.311378 0.188 Uiso 1 1 calc R U . . .
C108 C 0.4519(4) -0.1208(6) 0.3859(13) 0.167(11) Uani 1 1 d . . . . .
H108 H 0.455095 -0.146748 0.405680 0.201 Uiso 1 1 calc R U . . .
C109 C 0.4541(4) -0.0826(6) 0.4127(10) 0.149(8) Uani 1 1 d . . . . .
H109 H 0.461201 -0.081647 0.451685 0.178 Uiso 1 1 calc R U . . .
C110 C 0.4457(3) -0.0448(5) 0.3812(9) 0.117(6) Uani 1 1 d . . . . .
H110 H 0.445188 -0.018533 0.397945 0.140 Uiso 1 1 calc R U . . .
C111 C 0.3788(3) 0.0172(3) 0.3700(5) 0.073(3) Uani 1 1 d . . . . .
H111 H 0.397519 0.023333 0.387938 0.088 Uiso 1 1 calc R U . . .
C112 C 0.3655(3) -0.0006(4) 0.3990(6) 0.088(4) Uani 1 1 d . . . . .
H112 H 0.375159 -0.005632 0.437495 0.106 Uiso 1 1 calc R U . . .
C113 C 0.3404(4) -0.0102(5) 0.3737(7) 0.105(5) Uani 1 1 d . . . . .
H113 H 0.332106 -0.022302 0.394835 0.126 Uiso 1 1 calc R U . . .
C114 C 0.3240(3) -0.0040(4) 0.3163(6) 0.094(4) Uani 1 1 d . . . . .
H114 H 0.305381 -0.011020 0.298234 0.112 Uiso 1 1 calc R U . . .
C115 C 0.3386(2) 0.0137(3) 0.2892(5) 0.073(3) Uani 1 1 d . . . . .
C116 C 0.3258(2) 0.0212(4) 0.2297(5) 0.068(3) Uani 1 1 d . . . . .
C117 C 0.2990(3) 0.0133(4) 0.1944(6) 0.089(4) Uani 1 1 d . . . . .
H117 H 0.286966 0.003655 0.208628 0.107 Uiso 1 1 calc R U . . .
C118 C 0.2899(3) 0.0196(5) 0.1383(6) 0.102(4) Uani 1 1 d . . . . .
H118 H 0.272463 0.010779 0.112675 0.122 Uiso 1 1 calc R U . . .
C119 C 0.3072(3) 0.0391(5) 0.1212(6) 0.095(4) Uani 1 1 d . . . . .
H119 H 0.300674 0.047040 0.083548 0.115 Uiso 1 1 calc R U . . .
C120 C 0.3342(2) 0.0479(3) 0.1575(5) 0.075(3) Uani 1 1 d . . . . .
H120 H 0.346021 0.059671 0.143990 0.090 Uiso 1 1 calc R U . . .
S2 S 0.44309(14) 0.0435(3) 0.5106(5) 0.211(4) Uani 1 1 d . . . . .
S1 S 0.49565(8) 0.42782(13) 0.33415(18) 0.1036(11) Uani 1 1 d . . . B 3
P2 P 0.49506(10) 0.20482(18) 0.5036(3) 0.142(2) Uani 1 1 d . . . . .
P5 P 0.250000 0.250000 0.500000 0.151(3) Uani 1 2 d S U P . .
P3 P 0.44475(13) 0.3556(2) 0.0061(3) 0.1398(18) Uani 1 1 d . . . . .
P6 P 0.35725(16) -0.1072(3) 0.2610(6) 0.170(5) Uani 0.5 1 d D U P . .
P4 P 0.35127(12) 0.03279(15) 0.0300(2) 0.1179(15) Uani 1 1 d . . . . .
P1 P 0.43989(9) 0.4306(2) 0.51124(19) 0.1284(18) Uani 1 1 d . . . . .
F24 F 0.4179(2) 0.4341(4) 0.5336(5) 0.154(4) Uani 1 1 d . . . . .
F30 F 0.4816(2) 0.2058(4) 0.4396(5) 0.172(5) Uani 1 1 d . . . . .
F19 F 0.4597(2) 0.4144(5) 0.5670(5) 0.182(6) Uani 1 1 d . . . . .
F34 F 0.4603(3) 0.3412(4) 0.0647(5) 0.165(5) Uani 1 1 d . . . . .
F29 F 0.4784(4) 0.1665(4) 0.5038(6) 0.219(8) Uani 1 1 d . . . . .
F40 F 0.3773(5) 0.0489(6) 0.0805(6) 0.301(14) Uani 1 1 d D . . . .
F21 F 0.4600(2) 0.4289(5) 0.4849(5) 0.182(6) Uani 1 1 d . . . . .
F28 F 0.4758(3) 0.2364(5) 0.5022(7) 0.207(6) Uani 1 1 d . . . . .
F33 F 0.4698(3) 0.3706(5) 0.0009(7) 0.196(6) Uani 1 1 d . . . . .
F38 F 0.3348(4) 0.0684(4) 0.0400(6) 0.256(11) Uani 1 1 d D . . . .
F45 F 0.2286(4) 0.2505(7) 0.4323(8) 0.273(11) Uani 1 1 d . . . . .
F20 F 0.4496(3) 0.4736(5) 0.5343(6) 0.203(7) Uani 1 1 d . . . . .
F26 F 0.5167(4) 0.1697(5) 0.5001(6) 0.213(7) Uani 1 1 d . . . . .
F31 F 0.4264(5) 0.3717(9) -0.0568(9) 0.357(18) Uani 1 1 d . . . . .
F43 F 0.2606(4) 0.2993(5) 0.5090(7) 0.218(6) Uani 1 1 d . U . . .
F36 F 0.4407(4) 0.4000(5) 0.0307(8) 0.225(7) Uani 1 1 d . . . . .
F32 F 0.4467(6) 0.3110(8) -0.0147(12) 0.350(17) Uani 1 1 d . . . . .
F42 F 0.3555(3) 0.0631(3) -0.0122(5) 0.151(4) Uani 1 1 d . . . . .
F25 F 0.5090(3) 0.2060(4) 0.5683(5) 0.184(6) Uani 1 1 d . . . . .
F23 F 0.4282(2) 0.3825(5) 0.4884(5) 0.180(6) Uani 1 1 d . . . . .
F37 F 0.3693(3) -0.0048(4) 0.0211(5) 0.160(4) Uani 1 1 d . . . . .
F39 F 0.3464(3) 0.0017(4) 0.0714(6) 0.180(6) Uani 1 1 d . . . . .
F41 F 0.3265(3) 0.0152(5) -0.0192(7) 0.212(7) Uani 1 1 d D . . . .
F22 F 0.4198(3) 0.4514(6) 0.4561(5) 0.213(7) Uani 1 1 d . . . . .
F27 F 0.5144(3) 0.2412(5) 0.5026(7) 0.243(9) Uani 1 1 d . . . . .
F44 F 0.2731(5) 0.2352(9) 0.4832(11) 0.317(11) Uani 1 1 d . U . . .
F35 F 0.4176(3) 0.3422(6) 0.0146(8) 0.231(7) Uani 1 1 d . . . . .
O2 O 0.4379(2) 0.0115(5) 0.4630(5) 0.147(5) Uani 1 1 d . . . . .
O1 O 0.47023(19) 0.4471(3) 0.2913(4) 0.105(3) Uani 1 1 d . . . . .
F82 F 0.3779(3) -0.1306(6) 0.2636(10) 0.193(8) Uani 0.5 1 d D U P . .
C03S C 0.4976(3) 0.4397(5) 0.3993(6) 0.109(5) Uani 1 1 d . . . . .
H03A H 0.498668 0.470422 0.404646 0.164 Uiso 1 1 calc R U . B 3
H03B H 0.513674 0.426353 0.427784 0.164 Uiso 1 1 calc R U . B 3
H03C H 0.481460 0.428895 0.401764 0.164 Uiso 1 1 calc R U . B 3
F83 F 0.3351(3) -0.0872(5) 0.2552(9) 0.187(8) Uani 0.5 1 d D U P . .
F85 F 0.3739(3) -0.0739(5) 0.2918(9) 0.177(7) Uani 0.5 1 d D U P . .
C05U C 0.5226(4) 0.4601(6) 0.3377(7) 0.124(6) Uani 1 1 d . . . . .
H05A H 0.527859 0.451737 0.308730 0.186 Uiso 1 1 calc R U . B 3
H05B H 0.538039 0.456640 0.373836 0.186 Uiso 1 1 calc R U . B 3
H05C H 0.516894 0.489788 0.332571 0.186 Uiso 1 1 calc R U . B 3
F84 F 0.3401(3) -0.1393(6) 0.2344(14) 0.202(9) Uani 0.5 1 d D U P . .
F80 F 0.3610(3) -0.1238(6) 0.3090(9) 0.168(8) Uani 0.5 1 d D U P . .
C23 C 0.4736(4) 0.0652(8) 0.5357(10) 0.173(10) Uani 1 1 d . . . . .
H23A H 0.485992 0.046091 0.529569 0.260 Uiso 1 1 calc R U . . .
H23B H 0.480025 0.070147 0.575337 0.260 Uiso 1 1 calc R U . . .
H23C H 0.472625 0.092199 0.517065 0.260 Uiso 1 1 calc R U . . .
F81 F 0.3565(5) -0.0875(8) 0.2163(9) 0.257(12) Uani 0.5 1 d D U P . .
C30 C 0.4400(8) 0.0229(14) 0.5594(16) 0.29(2) Uani 1 1 d . U . C 4
H30A H 0.443425 0.044083 0.588260 0.431 Uiso 1 1 calc R U . C 4
H30B H 0.421577 0.011918 0.546683 0.431 Uiso 1 1 calc R U . C 4
H30C H 0.452895 -0.000395 0.574239 0.431 Uiso 1 1 calc R U . C 4

loop_
_atom_site_aniso_label
_atom_site_aniso_U_11
_atom_site_aniso_U_22
_atom_site_aniso_U_33
_atom_site_aniso_U_23
_atom_site_aniso_U_13
_atom_site_aniso_U_12
Pd1 0.0539(4) 0.0503(4) 0.1231(7) 0.0050(4) 0.0397(4) -0.0010(3)
Pd2 0.0552(4) 0.0639(5) 0.1405(9) 0.0146(5) 0.0445(5) -0.0034(4)
Pd3 0.0620(4) 0.0511(4) 0.0802(5) -0.0032(3) 0.0211(4) -0.0050(3)
Pd4 0.0513(4) 0.0509(4) 0.0669(4) -0.0018(3) 0.0227(3) -0.0001(3)
Pd5 0.0685(5) 0.0558(4) 0.1363(8) 0.0219(5) 0.0589(5) 0.0187(4)
Pd6 0.0578(4) 0.0503(4) 0.0940(6) 0.0124(3) 0.0401(4) 0.0111(3)
F1 0.16(3) 0.15(3) 0.29(4) 0.06(3) 0.10(3) -0.07(2)
F2 0.059(15) 0.08(2) 0.21(3) 0.049(18) 0.054(16) -0.010(12)
F3 0.07(2) 0.20(5) 0.16(3) 0.06(2) 0.043(17) -0.03(2)
F4 0.326(19) 0.117(8) 0.120(8) 0.005(7) 0.038(10) 0.116(11)
F5 0.139(8) 0.065(5) 0.360(18) -0.061(8) 0.157(11) -0.016(5)
F6 0.089(5) 0.055(4) 0.228(11) -0.028(5) 0.037(6) -0.005(4)
F7 0.085(7) 0.191(13) 0.318(19) 0.060(14) 0.081(9) 0.076(8)
F8 0.058(5) 0.130(9) 0.43(2) -0.019(11) 0.110(9) 0.015(5)
F9 0.052(5) 0.226(13) 0.270(16) -0.106(12) 0.036(6) 0.046(6)
F10 0.202(12) 0.148(9) 0.228(13) -0.062(9) 0.146(11) -0.124(9)
F11 0.100(7) 0.141(9) 0.317(14) 0.039(9) 0.033(8) -0.067(7)
F12 0.135(8) 0.086(6) 0.179(9) -0.018(6) 0.069(7) -0.041(6)
F13 0.191(11) 0.041(4) 0.177(10) -0.001(5) -0.008(8) 0.002(5)
F14 0.108(7) 0.049(4) 0.340(17) 0.045(7) 0.023(9) 0.012(4)
F15 0.275(19) 0.106(8) 0.283(19) 0.092(11) 0.163(16) 0.065(10)
F16 0.209(13) 0.183(12) 0.38(2) 0.156(13) 0.245(15) 0.098(10)
F17 0.150(12) 0.57(4) 0.252(18) 0.11(2) 0.125(13) 0.21(2)
F18 0.172(10) 0.192(12) 0.382(17) -0.032(11) 0.190(11) 0.053(9)
F77 0.085(14) 0.118(19) 0.26(3) 0.094(19) 0.045(16) -0.024(12)
F78 0.22(4) 0.093(18) 0.35(5) -0.04(2) 0.19(4) -0.08(2)
F79 0.17(3) 0.11(2) 0.65(10) 0.10(4) 0.29(5) 0.03(2)
N1 0.049(4) 0.048(4) 0.096(6) 0.003(4) 0.031(4) 0.001(3)
N2 0.051(5) 0.061(5) 0.121(8) 0.003(5) 0.034(5) -0.003(4)
N3 0.041(4) 0.071(6) 0.179(11) 0.030(7) 0.048(6) -0.006(4)
N4 0.060(5) 0.049(4) 0.090(6) -0.011(4) 0.027(4) -0.005(4)
N5 0.047(4) 0.053(4) 0.080(5) -0.011(4) 0.021(4) -0.011(3)
N6 0.045(4) 0.081(6) 0.135(9) 0.031(6) 0.050(5) 0.018(4)
N7 0.056(5) 0.064(5) 0.111(7) 0.024(5) 0.040(5) 0.013(4)
N8 0.056(4) 0.047(4) 0.080(5) 0.004(4) 0.027(4) 0.004(3)
N9 0.059(5) 0.049(5) 0.120(8) 0.010(5) 0.037(5) -0.004(4)
N10 0.073(6) 0.055(5) 0.126(8) 0.009(5) 0.048(6) -0.007(4)
N11 0.062(5) 0.042(4) 0.076(5) 0.005(4) 0.019(4) -0.003(3)
N12 0.066(5) 0.063(5) 0.070(5) -0.006(4) 0.007(4) -0.005(4)
N13 0.069(5) 0.061(5) 0.094(6) 0.015(4) 0.047(5) 0.026(4)
N14 0.062(5) 0.063(5) 0.136(9) 0.020(5) 0.060(6) 0.020(4)
N15 0.106(6) 0.053(4) 0.145(7) -0.004(5) 0.073(6) -0.007(4)
C65 0.102(7) 0.059(5) 0.149(8) -0.016(6) 0.072(6) -0.011(5)
C64 0.118(7) 0.067(6) 0.153(8) -0.013(6) 0.069(7) -0.008(6)
C63 0.134(8) 0.082(6) 0.153(8) -0.017(7) 0.066(7) -0.008(7)
C62 0.148(8) 0.098(7) 0.155(9) -0.016(7) 0.062(8) -0.009(7)
C61 0.125(7) 0.067(6) 0.150(8) -0.005(6) 0.073(7) -0.013(6)
N16 0.068(6) 0.041(4) 0.128(9) 0.007(5) 0.036(6) 0.003(4)
N17 0.083(6) 0.102(7) 0.182(9) 0.018(7) 0.067(6) -0.007(5)
C75 0.084(6) 0.107(7) 0.180(9) 0.013(8) 0.073(7) 0.005(6)
C74 0.107(8) 0.123(8) 0.179(10) 0.008(8) 0.075(7) 0.016(7)
C73 0.112(8) 0.137(9) 0.185(10) 0.011(9) 0.074(8) 0.020(7)
C72 0.114(8) 0.138(9) 0.188(10) 0.009(8) 0.071(8) 0.015(7)
C71 0.091(7) 0.125(8) 0.182(10) 0.015(8) 0.074(7) 0.008(7)
N18 0.045(5) 0.074(6) 0.147(10) 0.026(7) 0.039(6) 0.001(4)
N19 0.055(5) 0.069(6) 0.084(6) -0.018(5) 0.017(4) -0.005(4)
N20 0.067(6) 0.068(6) 0.090(7) 0.014(5) 0.027(5) -0.002(4)
N21 0.036(3) 0.051(4) 0.067(5) 0.005(3) 0.017(3) 0.003(3)
N22 0.051(4) 0.063(5) 0.076(5) -0.005(4) 0.028(4) -0.001(4)
N23 0.109(9) 0.053(5) 0.143(10) 0.011(6) 0.066(8) 0.010(5)
C105 0.127(13) 0.058(8) 0.187(18) 0.013(10) 0.085(13) 0.011(8)
C104 0.21(2) 0.050(8) 0.25(3) -0.033(12) 0.12(2) -0.015(11)
C103 0.26(3) 0.086(13) 0.25(3) -0.055(17) 0.16(3) -0.058(17)
C102 0.33(4) 0.133(18) 0.137(17) 0.006(14) 0.14(2) 0.04(2)
C101 0.128(13) 0.073(9) 0.170(17) 0.004(10) 0.088(13) -0.002(9)
N24 0.071(6) 0.080(7) 0.152(11) 0.050(7) 0.055(7) 0.013(5)
N25 0.076(6) 0.051(4) 0.085(6) 0.011(4) 0.044(5) 0.008(4)
N26 0.056(5) 0.054(4) 0.083(6) -0.001(4) 0.032(4) 0.001(4)
C1 0.052(5) 0.061(6) 0.099(8) 0.005(5) 0.035(5) 0.002(4)
C01K 0.051(5) 0.048(5) 0.097(7) 0.012(5) 0.036(5) 0.015(4)
C01U 0.066(6) 0.065(6) 0.088(7) 0.008(5) 0.040(6) 0.006(5)
C01W 0.101(9) 0.061(6) 0.120(10) 0.010(6) 0.073(8) 0.012(6)
C2 0.065(7) 0.086(8) 0.108(9) 0.026(7) 0.044(7) 0.014(6)
C02B 0.066(6) 0.051(5) 0.074(6) 0.000(4) 0.031(5) 0.014(4)
C02C 0.080(7) 0.057(6) 0.070(6) 0.006(5) 0.035(5) -0.001(5)
C02Q 0.064(6) 0.056(5) 0.083(7) 0.002(5) 0.036(5) 0.010(5)
C3 0.074(7) 0.065(7) 0.105(9) 0.006(6) 0.048(7) -0.001(5)
C4 0.060(6) 0.053(6) 0.111(9) 0.015(6) 0.038(6) 0.006(5)
C04A 0.133(15) 0.082(10) 0.25(2) 0.053(13) 0.139(17) 0.063(10)
C5 0.051(7) 0.164(16) 0.145(13) 0.065(12) 0.044(8) 0.027(8)
C6 0.076(8) 0.113(11) 0.113(11) 0.042(9) 0.041(8) 0.014(8)
C7 0.060(6) 0.070(7) 0.110(9) 0.006(6) 0.034(6) -0.009(5)
C8 0.067(7) 0.075(8) 0.140(12) 0.035(8) 0.040(7) 0.001(6)
C9 0.047(6) 0.132(13) 0.167(14) 0.051(11) 0.041(8) -0.020(7)
C10 0.078(10) 0.103(12) 0.141(15) 0.041(11) 0.027(10) -0.033(9)
C11 0.063(6) 0.055(5) 0.076(7) -0.003(5) 0.028(5) 0.004(4)
C12 0.077(7) 0.070(7) 0.089(8) -0.001(6) 0.039(6) -0.006(6)
C13 0.070(6) 0.052(5) 0.102(8) -0.019(5) 0.042(6) -0.005(5)
C14 0.073(7) 0.067(6) 0.068(6) -0.007(5) 0.028(5) 0.004(5)
C15 0.077(7) 0.052(6) 0.107(9) -0.008(5) 0.055(7) 0.003(5)
C16 0.076(7) 0.056(6) 0.089(8) -0.010(5) 0.042(6) -0.008(5)
C17 0.049(5) 0.062(6) 0.089(7) -0.013(5) 0.028(5) 0.003(4)
C18 0.084(8) 0.058(6) 0.109(9) -0.025(6) 0.047(7) -0.006(6)
C19 0.057(5) 0.045(5) 0.099(8) -0.014(5) 0.033(5) 0.005(4)
C20 0.099(10) 0.071(8) 0.127(12) -0.011(8) 0.039(9) 0.038(8)
C022 0.064(6) 0.044(5) 0.072(6) -0.004(4) 0.023(5) 0.001(4)
C026 0.089(8) 0.059(6) 0.072(7) 0.003(5) 0.046(6) 0.000(5)
C31 0.050(5) 0.049(5) 0.078(6) 0.003(4) 0.020(5) 0.005(4)
C32 0.055(5) 0.047(5) 0.102(8) -0.001(5) 0.029(5) 0.004(4)
C033 0.087(8) 0.058(6) 0.120(10) 0.020(6) 0.070(7) 0.023(6)
C33 0.061(6) 0.051(5) 0.106(9) 0.003(5) 0.031(6) 0.000(5)
C34 0.049(5) 0.051(5) 0.097(8) 0.009(5) 0.027(5) 0.005(4)
C35 0.074(7) 0.056(6) 0.102(9) -0.002(6) 0.034(6) -0.002(5)
C36 0.063(6) 0.055(6) 0.093(8) -0.005(5) 0.025(6) -0.005(5)
C37 0.070(7) 0.060(6) 0.099(9) 0.006(6) 0.028(6) 0.000(5)
C38 0.072(7) 0.055(6) 0.117(10) 0.002(6) 0.028(7) -0.001(5)
C39 0.077(8) 0.061(7) 0.130(11) -0.006(7) 0.044(8) -0.022(6)
C40 0.053(7) 0.074(9) 0.210(19) 0.010(11) 0.053(10) -0.014(6)
C41 0.059(5) 0.054(5) 0.061(6) -0.004(4) 0.022(4) -0.004(4)
C42 0.059(5) 0.043(5) 0.069(6) -0.002(4) 0.021(5) 0.000(4)
C43 0.043(5) 0.069(6) 0.074(6) -0.001(5) 0.017(4) 0.008(4)
C44 0.064(6) 0.047(5) 0.065(6) 0.002(4) 0.018(5) 0.003(4)
C45 0.055(5) 0.053(5) 0.082(7) 0.004(5) 0.021(5) 0.004(4)
C46 0.052(5) 0.055(5) 0.073(6) 0.008(4) 0.019(4) 0.004(4)
C47 0.060(6) 0.066(6) 0.074(7) 0.001(5) 0.019(5) 0.008(5)
C48 0.072(7) 0.052(6) 0.098(9) 0.007(5) 0.011(6) -0.005(5)
C49 0.092(9) 0.050(6) 0.092(8) 0.003(5) 0.018(7) 0.011(6)
C50 0.097(10) 0.051(7) 0.121(12) 0.019(7) -0.013(9) 0.003(7)
C51 0.061(6) 0.062(6) 0.077(7) 0.012(5) 0.027(5) 0.016(5)
C52 0.055(6) 0.069(7) 0.138(11) 0.005(7) 0.031(7) 0.006(5)
C53 0.041(5) 0.077(8) 0.153(12) 0.007(8) 0.034(6) 0.002(5)
C54 0.069(7) 0.061(6) 0.083(7) 0.014(5) 0.018(6) 0.004(5)
C55 0.063(6) 0.061(6) 0.080(7) 0.002(5) 0.034(5) 0.003(5)
C56 0.048(5) 0.074(7) 0.073(6) 0.009(5) 0.026(5) -0.001(4)
C57 0.060(6) 0.058(6) 0.102(8) 0.002(6) 0.036(6) 0.000(5)
C58 0.048(6) 0.070(7) 0.136(11) 0.019(7) 0.036(6) 0.002(5)
C59 0.068(7) 0.068(7) 0.141(12) 0.019(7) 0.052(8) 0.019(6)
C60 0.062(8) 0.084(10) 0.197(19) 0.028(11) 0.055(10) 0.012(7)
C66 0.072(7) 0.052(6) 0.134(11) 0.009(7) 0.039(7) 0.010(5)
C67 0.097(11) 0.056(8) 0.20(2) 0.014(10) 0.045(12) -0.006(7)
C68 0.17(2) 0.072(10) 0.18(2) 0.039(12) 0.029(16) 0.011(11)
C69 0.145(16) 0.068(9) 0.152(15) 0.021(9) 0.022(12) 0.029(10)
C70 0.083(9) 0.081(9) 0.135(13) 0.013(9) 0.030(9) 0.017(7)
C76 0.068(8) 0.103(11) 0.150(14) 0.036(10) 0.049(9) 0.003(7)
C77 0.079(10) 0.17(2) 0.20(2) 0.040(17) 0.077(13) 0.041(11)
C78 0.084(12) 0.17(2) 0.19(2) 0.011(17) 0.040(13) 0.038(12)
C79 0.086(10) 0.106(12) 0.153(15) 0.035(11) 0.034(10) 0.012(9)
C80 0.076(9) 0.079(9) 0.146(14) 0.021(9) 0.043(9) -0.008(7)
C81 0.050(6) 0.089(8) 0.093(9) -0.025(7) 0.023(6) -0.004(5)
C82 0.097(10) 0.108(11) 0.095(10) -0.035(8) 0.037(8) -0.008(8)
C83 0.066(7) 0.118(11) 0.101(10) -0.046(9) 0.028(7) -0.016(7)
C84 0.067(7) 0.067(7) 0.125(11) -0.022(7) 0.035(7) -0.012(6)
C85 0.058(6) 0.071(7) 0.113(10) -0.015(7) 0.025(6) -0.007(5)
C86 0.071(8) 0.105(10) 0.085(9) 0.006(7) 0.024(6) 0.004(7)
C87 0.069(8) 0.141(14) 0.114(12) 0.014(10) 0.033(8) -0.023(8)
C88 0.090(10) 0.132(14) 0.125(13) 0.032(11) 0.055(10) -0.008(9)
C89 0.148(16) 0.122(13) 0.088(10) 0.015(9) 0.050(10) -0.012(12)
C90 0.084(8) 0.085(9) 0.090(9) 0.017(7) 0.028(7) -0.001(7)
C91 0.058(6) 0.059(6) 0.078(7) 0.000(5) 0.027(5) 0.016(4)
C92 0.089(9) 0.121(11) 0.080(8) 0.016(8) 0.033(7) 0.043(8)
C93 0.074(8) 0.107(10) 0.096(9) 0.033(8) 0.032(7) 0.036(7)
C94 0.055(6) 0.082(8) 0.109(10) 0.018(7) 0.032(6) 0.020(5)
C95 0.055(5) 0.066(6) 0.081(7) 0.007(5) 0.031(5) 0.010(5)
C96 0.055(5) 0.062(6) 0.093(8) -0.005(5) 0.042(5) -0.002(4)
C97 0.066(7) 0.095(9) 0.099(9) -0.021(7) 0.047(6) -0.011(6)
C98 0.074(8) 0.116(11) 0.090(9) -0.012(8) 0.048(7) -0.001(7)
C99 0.081(8) 0.132(12) 0.072(8) -0.007(8) 0.036(7) -0.015(8)
C100 0.077(7) 0.079(7) 0.065(7) -0.005(5) 0.029(6) -0.003(6)
C106 0.090(10) 0.047(7) 0.212(19) 0.021(9) 0.079(11) 0.010(6)
C107 0.134(17) 0.104(14) 0.21(2) 0.054(15) 0.049(17) 0.035(12)
C108 0.104(14) 0.085(13) 0.25(3) 0.047(16) 0.015(16) -0.001(10)
C109 0.110(13) 0.104(13) 0.20(2) 0.080(14) 0.043(13) 0.007(10)
C110 0.062(7) 0.091(10) 0.181(17) 0.063(11) 0.038(9) 0.003(7)
C111 0.079(7) 0.061(6) 0.084(8) 0.012(5) 0.039(6) -0.004(5)
C112 0.088(9) 0.095(9) 0.084(8) 0.007(7) 0.040(7) -0.023(7)
C113 0.138(14) 0.089(9) 0.105(11) 0.014(8) 0.069(10) -0.018(9)
C114 0.100(10) 0.079(8) 0.115(11) 0.008(7) 0.059(9) -0.029(7)
C115 0.078(7) 0.060(6) 0.098(8) 0.005(5) 0.054(7) -0.004(5)
C116 0.060(6) 0.068(6) 0.082(7) 0.001(5) 0.037(5) -0.004(5)
C117 0.080(8) 0.080(8) 0.108(10) -0.004(7) 0.042(7) -0.008(6)
C118 0.081(9) 0.113(11) 0.099(10) 0.011(8) 0.028(8) -0.004(8)
C119 0.078(8) 0.117(11) 0.091(9) 0.016(8) 0.037(7) 0.003(8)
C120 0.073(7) 0.059(6) 0.101(9) 0.001(6) 0.045(7) 0.000(5)
S2 0.120(5) 0.243(9) 0.255(9) -0.054(8) 0.067(5) -0.065(5)
S1 0.096(2) 0.087(2) 0.120(3) -0.005(2) 0.040(2) -0.0091(19)
P2 0.093(3) 0.118(4) 0.162(5) 0.040(3) 0.008(3) 0.007(3)
P5 0.113(5) 0.161(8) 0.182(8) 0.010(6) 0.068(6) -0.009(5)
P3 0.147(5) 0.136(5) 0.137(5) -0.014(4) 0.063(4) -0.030(4)
P6 0.083(5) 0.110(7) 0.361(16) -0.064(8) 0.138(8) -0.011(4)
P4 0.173(5) 0.097(3) 0.107(3) -0.015(2) 0.082(3) -0.008(3)
P1 0.089(3) 0.202(6) 0.092(3) -0.050(3) 0.037(2) -0.025(3)
F24 0.123(8) 0.210(12) 0.143(8) -0.040(8) 0.071(7) -0.006(8)
F30 0.111(8) 0.183(11) 0.175(10) 0.059(9) 0.020(7) -0.045(7)
F19 0.112(8) 0.266(17) 0.158(10) 0.039(10) 0.050(7) -0.022(9)
F34 0.199(12) 0.189(12) 0.141(9) 0.022(8) 0.104(9) 0.013(10)
F29 0.33(2) 0.123(10) 0.175(12) 0.016(8) 0.087(13) -0.051(12)
F40 0.50(4) 0.204(17) 0.114(10) -0.034(10) 0.052(15) -0.14(2)
F21 0.140(9) 0.276(16) 0.145(9) -0.092(10) 0.076(8) -0.057(10)
F28 0.154(11) 0.195(14) 0.271(17) 0.047(12) 0.090(11) 0.081(10)
F33 0.163(12) 0.197(14) 0.239(15) 0.020(11) 0.100(11) -0.023(10)
F38 0.53(3) 0.145(11) 0.216(15) 0.066(10) 0.28(2) 0.116(15)
F45 0.187(15) 0.30(2) 0.229(17) 0.132(16) -0.010(13) -0.034(14)
F20 0.224(15) 0.227(16) 0.204(13) -0.095(13) 0.136(12) -0.071(13)
F26 0.233(16) 0.190(14) 0.189(13) 0.058(11) 0.068(12) 0.101(13)
F31 0.29(2) 0.36(3) 0.25(2) 0.14(2) -0.038(17) -0.17(2)
F43 0.245(14) 0.166(11) 0.246(13) -0.004(10) 0.110(11) -0.029(10)
F36 0.29(2) 0.173(14) 0.268(18) -0.077(13) 0.169(16) -0.050(13)
F32 0.43(4) 0.29(3) 0.43(4) -0.22(3) 0.29(3) -0.18(3)
F42 0.223(13) 0.119(8) 0.141(8) -0.003(6) 0.109(9) -0.014(8)
F25 0.200(13) 0.131(9) 0.155(10) 0.005(8) 0.017(9) 0.037(9)
F23 0.134(8) 0.266(16) 0.175(10) -0.127(11) 0.098(8) -0.085(9)
F37 0.210(13) 0.144(9) 0.160(9) 0.008(7) 0.113(9) 0.041(9)
F39 0.282(17) 0.137(9) 0.193(11) 0.040(8) 0.171(12) 0.060(10)
F41 0.166(12) 0.243(17) 0.229(15) -0.048(13) 0.089(11) -0.096(12)
F22 0.147(11) 0.33(2) 0.138(10) 0.044(11) 0.035(8) -0.052(12)
F27 0.127(10) 0.191(14) 0.288(18) 0.050(13) -0.023(10) -0.063(10)
F44 0.280(16) 0.40(2) 0.363(19) -0.065(15) 0.222(15) 0.011(14)
F35 0.147(11) 0.220(16) 0.34(2) -0.007(15) 0.118(13) -0.040(11)
O2 0.082(7) 0.204(15) 0.126(9) -0.001(9) 0.017(6) 0.002(8)
O1 0.081(6) 0.098(7) 0.120(8) 0.003(6) 0.030(5) 0.000(5)
F82 0.091(10) 0.115(12) 0.39(2) -0.081(14) 0.118(13) 0.021(9)
C03S 0.124(12) 0.099(11) 0.107(11) -0.013(8) 0.052(9) -0.037(9)
F83 0.095(10) 0.104(11) 0.40(2) -0.091(13) 0.138(12) -0.032(8)
F85 0.081(9) 0.080(9) 0.39(2) -0.081(12) 0.126(12) -0.028(7)
C05U 0.118(13) 0.135(15) 0.110(12) 0.009(10) 0.042(10) -0.017(11)
F84 0.088(10) 0.130(13) 0.40(2) -0.066(15) 0.116(13) 0.022(10)
F80 0.101(10) 0.111(13) 0.35(2) -0.017(14) 0.151(13) 0.026(9)
C23 0.126(16) 0.20(2) 0.18(2) 0.070(18) 0.046(15) -0.016(16)
F81 0.136(15) 0.195(19) 0.42(3) -0.065(19) 0.098(18) -0.016(15)
C30 0.28(3) 0.31(4) 0.30(3) -0.01(3) 0.15(3) -0.11(3)

loop_
_atom_type_symbol
_atom_type_description
_atom_type_scat_dispersion_real
_atom_type_scat_dispersion_imag
_atom_type_scat_source
C C 0.0181 0.0091 'International Tables Vol C Tables 4.2.6.8 and 6.1.1.4'
H H 0.0000 0.0000 'International Tables Vol C Tables 4.2.6.8 and 6.1.1.4'
F F 0.0727 0.0534 'International Tables Vol C Tables 4.2.6.8 and 6.1.1.4'
N N 0.0311 0.0180 'International Tables Vol C Tables 4.2.6.8 and 6.1.1.4'
O O 0.0492 0.0322 'International Tables Vol C Tables 4.2.6.8 and 6.1.1.4'
P P 0.2955 0.4335 'International Tables Vol C Tables 4.2.6.8 and 6.1.1.4'
Pd Pd 0.1215 3.9337 'International Tables Vol C Tables 4.2.6.8 and 6.1.1.4'
S S 0.3331 0.5567 'International Tables Vol C Tables 4.2.6.8 and 6.1.1.4'

loop_
_geom_angle_atom_site_label_1
_geom_angle_atom_site_label_2
_geom_angle_atom_site_label_3
_geom_angle
_geom_angle_site_symmetry_1
_geom_angle_site_symmetry_3
_geom_angle_publ_flag
N2 Pd1 Pd2 66.7(2) . . ?
N9 Pd1 Pd2 65.6(3) . . ?
N9 Pd1 N2 85.5(4) . . ?
N15 Pd1 Pd2 112.7(3) . . ?
N15 Pd1 N2 97.1(4) . . ?
N15 Pd1 N9 176.1(4) . . ?
N15 Pd1 N16 80.3(4) . . ?
N16 Pd1 Pd2 110.2(3) . . ?
N16 Pd1 N2 175.0(4) . . ?
N16 Pd1 N9 96.8(4) . . ?
N3 Pd2 Pd1 65.5(3) . . ?
N3 Pd2 N10 84.7(5) . . ?
N3 Pd2 N18 176.6(6) . . ?
N10 Pd2 Pd1 64.5(3) . . ?
N10 Pd2 N18 98.6(5) . . ?
N17 Pd2 Pd1 112.8(3) . . ?
N17 Pd2 N3 96.0(5) . . ?
N17 Pd2 N10 176.7(4) . . ?
N17 Pd2 N18 80.6(5) . . ?
N18 Pd2 Pd1 115.3(3) . . ?
N4 Pd3 Pd4 64.0(2) . . ?
N4 Pd3 N12 83.9(4) . . ?
N12 Pd3 Pd4 64.3(3) . . ?
N19 Pd3 Pd4 115.7(3) . . ?
N19 Pd3 N4 96.7(4) . . ?
N19 Pd3 N12 179.4(4) . . ?
N20 Pd3 Pd4 117.1(3) . . ?
N20 Pd3 N4 177.9(4) . . ?
N20 Pd3 N12 98.2(4) . . ?
N20 Pd3 N19 81.3(4) . . ?
N5 Pd4 Pd3 64.4(2) . . ?
N5 Pd4 N11 84.7(4) . . ?
N11 Pd4 Pd3 64.2(2) . . ?
N21 Pd4 Pd3 117.9(2) . . ?
N21 Pd4 N5 97.8(3) . . ?
N21 Pd4 N11 177.2(3) . . ?
N22 Pd4 Pd3 110.8(2) . . ?
N22 Pd4 N5 174.2(3) . . ?
N22 Pd4 N11 96.2(4) . . ?
N22 Pd4 N21 81.4(3) . . ?
N6 Pd5 Pd6 65.3(2) . . ?
N14 Pd5 Pd6 64.6(2) . . ?
N14 Pd5 N6 84.8(4) . . ?
N23 Pd5 Pd6 111.5(3) . . ?
N23 Pd5 N6 175.6(4) . . ?
N23 Pd5 N14 96.5(4) . . ?
N23 Pd5 N24 80.2(5) . . ?
N24 Pd5 Pd6 115.9(3) . . ?
N24 Pd5 N6 98.5(5) . . ?
N24 Pd5 N14 176.6(6) . . ?
N7 Pd6 Pd5 65.3(3) . . ?
N13 Pd6 Pd5 66.0(2) . . ?
N13 Pd6 N7 84.3(4) . . ?
N13 Pd6 N25 174.2(3) . . ?
N25 Pd6 Pd5 109.0(2) . . ?
N25 Pd6 N7 96.4(4) . . ?
N26 Pd6 Pd5 119.4(2) . . ?
N26 Pd6 N7 175.2(4) . . ?
N26 Pd6 N13 98.1(4) . . ?
N26 Pd6 N25 81.6(4) . . ?
C11 N1 C1 113.6(8) . . ?
C51 N1 C1 122.4(9) . . ?
C51 N1 C11 119.9(9) . . ?
N3 N2 Pd1 112.7(7) . . ?
C7 N2 Pd1 140.8(8) . . ?
C7 N2 N3 105.9(9) . . ?
N2 N3 Pd2 115.1(8) . . ?
C9 N3 Pd2 137.1(7) . . ?
C9 N3 N2 107.7(9) . . ?
N5 N4 Pd3 116.1(7) . . ?
C19 N4 Pd3 136.6(7) . . ?
C19 N4 N5 107.2(9) . . ?
N4 N5 Pd4 115.0(7) . . ?
N4 N5 C17 109.2(8) . . ?
C17 N5 Pd4 134.9(7) . . ?
N7 N6 Pd5 115.5(8) . . ?
C59 N6 Pd5 135.8(8) . . ?
C59 N6 N7 106.9(10) . . ?
N6 N7 Pd6 113.9(8) . . ?
C57 N7 Pd6 135.4(7) . . ?
C57 N7 N6 109.6(10) . . ?
C31 N8 C022 118.3(8) . . ?
C31 N8 C41 122.1(8) . . ?
C41 N8 C022 116.8(8) . . ?
N10 N9 Pd1 114.1(8) . . ?
N10 N9 C37 109.8(9) . . ?
C37 N9 Pd1 134.3(8) . . ?
N9 N10 Pd2 115.7(8) . . ?
N9 N10 C39 107.4(10) . . ?
C39 N10 Pd2 135.4(8) . . ?
N12 N11 Pd4 116.2(6) . . ?
N12 N11 C47 108.6(8) . . ?
C47 N11 Pd4 134.8(7) . . ?
N11 N12 Pd3 115.0(7) . . ?
N11 N12 C49 110.4(9) . . ?
C49 N12 Pd3 132.5(8) . . ?
N14 N13 Pd6 112.8(7) . . ?
C01U N13 Pd6 137.6(7) . . ?
C01U N13 N14 109.5(9) . . ?
N13 N14 Pd5 116.7(7) . . ?
C01W N14 Pd5 137.5(8) . . ?
C01W N14 N13 105.6(9) . . ?
C65 N15 Pd1 114.1(5) . . ?
C65 N15 C61 120.0 . . ?
C61 N15 Pd1 125.9(5) . . ?
N15 C65 C66 116.5(7) . . ?
C64 C65 N15 120.0 . . ?
C64 C65 C66 123.5(7) . . ?
C65 C64 H64 120.0 . . ?
C65 C64 C63 120.0 . . ?
C63 C64 H64 120.0 . . ?
C64 C63 H63 120.0 . . ?
C62 C63 C64 120.0 . . ?
C62 C63 H63 120.0 . . ?
C63 C62 H62 120.0 . . ?
C63 C62 C61 120.0 . . ?
C61 C62 H62 120.0 . . ?
N15 C61 H61 120.0 . . ?
C62 C61 N15 120.0 . . ?
C62 C61 H61 120.0 . . ?
C66 N16 Pd1 115.6(10) . . ?
C66 N16 C70 121.1(12) . . ?
C70 N16 Pd1 123.2(8) . . ?
C75 N17 Pd2 113.5(6) . . ?
C75 N17 C71 120.0 . . ?
C71 N17 Pd2 126.5(6) . . ?
N17 C75 C74 120.0 . . ?
N17 C75 C76 114.6(10) . . ?
C74 C75 C76 125.2(10) . . ?
C75 C74 H74 120.0 . . ?
C73 C74 C75 120.0 . . ?
C73 C74 H74 120.0 . . ?
C74 C73 H73 120.0 . . ?
C74 C73 C72 120.0 . . ?
C72 C73 H73 120.0 . . ?
C73 C72 H72 120.0 . . ?
C71 C72 C73 120.0 . . ?
C71 C72 H72 120.0 . . ?
N17 C71 H71 120.0 . . ?
C72 C71 N17 120.0 . . ?
C72 C71 H71 120.0 . . ?
C76 N18 Pd2 112.9(11) . . ?
C80 N18 Pd2 125.6(10) . . ?
C80 N18 C76 121.3(13) . . ?
C81 N19 Pd3 125.3(8) . . ?
C81 N19 C85 120.3(10) . . ?
C85 N19 Pd3 114.4(9) . . ?
C86 N20 Pd3 112.5(9) . . ?
C90 N20 Pd3 125.2(9) . . ?
C90 N20 C86 122.3(11) . . ?
C91 N21 Pd4 126.2(6) . . ?
C91 N21 C95 120.1(8) . . ?
C95 N21 Pd4 113.6(7) . . ?
C96 N22 Pd4 114.2(7) . . ?
C100 N22 Pd4 125.6(8) . . ?
C100 N22 C96 120.2(9) . . ?
C105 N23 Pd5 113.4(6) . . ?
C105 N23 C101 120.0 . . ?
C101 N23 Pd5 126.5(6) . . ?
N23 C105 C106 114.7(9) . . ?
C104 C105 N23 120.0 . . ?
C104 C105 C106 125.0(9) . . ?
C105 C104 H104 120.0 . . ?
C105 C104 C103 120.0 . . ?
C103 C104 H104 120.0 . . ?
C104 C103 H103 120.0 . . ?
C102 C103 C104 120.0 . . ?
C102 C103 H103 120.0 . . ?
C103 C102 H102 120.0 . . ?
C103 C102 C101 120.0 . . ?
C101 C102 H102 120.0 . . ?
N23 C101 H101 120.0 . . ?
C102 C101 N23 120.0 . . ?
C102 C101 H101 120.0 . . ?
C106 N24 Pd5 116.4(13) . . ?
C106 N24 C110 121.9(14) . . ?
C110 N24 Pd5 121.7(11) . . ?
C111 N25 Pd6 124.1(8) . . ?
C111 N25 C115 122.7(10) . . ?
C115 N25 Pd6 113.1(7) . . ?
C116 N26 Pd6 114.3(7) . . ?
C120 N26 Pd6 125.5(7) . . ?
C120 N26 C116 120.1(9) . . ?
C2 C1 N1 117.8(10) . . ?
C6 C1 N1 119.7(11) . . ?
C6 C1 C2 122.4(11) . . ?
C02B C01K H01K 120.2 . . ?
C026 C01K H01K 120.2 . . ?
C026 C01K C02B 119.6(10) . . ?
N13 C01U C026 124.8(10) . . ?
N13 C01U C033 109.5(9) . . ?
C033 C01U C026 125.7(10) . . ?
N14 C01W C04A 120.1(11) . . ?
N14 C01W C033 111.7(10) . . ?
C033 C01W C04A 127.8(11) . . ?
C1 C2 H2 121.3 . . ?
C1 C2 C3 117.4(11) . . ?
C3 C2 H2 121.3 . . ?
C01K C02B H02B 120.1 . . ?
C022 C02B C01K 119.8(10) . . ?
C022 C02B H02B 120.1 . . ?
C02Q C02C H02C 120.7 . . ?
C02Q C02C C022 118.6(10) . . ?
C022 C02C H02C 120.7 . . ?
C02C C02Q H02Q 119.3 . . ?
C026 C02Q C02C 121.4(10) . . ?
C026 C02Q H02Q 119.3 . . ?
C2 C3 H3 119.3 . . ?
C4 C3 C2 121.4(11) . . ?
C4 C3 H3 119.3 . . ?
C3 C4 C5 117.5(11) . . ?
C3 C4 C7 119.4(11) . . ?
C5 C4 C7 123.0(11) . . ?
F16 C04A F17 105.9(12) . . ?
F16 C04A F18 105.1(11) . . ?
F16 C04A C01W 114.3(11) . . ?
F17 C04A F18 104.6(10) . . ?
F17 C04A C01W 113.6(13) . . ?
F18 C04A C01W 112.5(13) . . ?
C4 C5 H5 118.3 . . ?
C6 C5 C4 123.4(13) . . ?
C6 C5 H5 118.3 . . ?
C1 C6 C5 117.9(13) . . ?
C1 C6 H6 121.1 . . ?
C5 C6 H6 121.1 . . ?
N2 C7 C4 121.8(10) . . ?
C8 C7 N2 111.6(10) . . ?
C8 C7 C4 126.5(11) . . ?
C7 C8 H8 128.2 . . ?
C7 C8 C9 103.6(12) . . ?
C9 C8 H8 128.2 . . ?
N3 C9 C8 111.0(10) . . ?
N3 C9 C10 122.4(11) . . ?
C8 C9 C10 125.2(13) . . ?
F1 C10 F3 103.7(17) . . ?
F1 C10 C9 121(3) . . ?
F2 C10 F1 105.1(18) . . ?
F2 C10 F3 103.5(17) . . ?
F2 C10 C9 115(2) . . ?
F3 C10 C9 106.7(19) . . ?
F77 C10 C9 111.9(14) . . ?
F78 C10 F77 104.3(15) . . ?
F78 C10 C9 111.9(17) . . ?
F79 C10 F77 106.5(16) . . ?
F79 C10 F78 108.1(16) . . ?
F79 C10 C9 114(2) . . ?
C12 C11 N1 118.7(10) . . ?
C16 C11 N1 121.0(9) . . ?
C16 C11 C12 120.2(10) . . ?
C11 C12 H12 121.4 . . ?
C11 C12 C13 117.2(11) . . ?
C13 C12 H12 121.4 . . ?
C12 C13 H13 118.8 . . ?
C14 C13 C12 122.4(10) . . ?
C14 C13 H13 118.8 . . ?
C13 C14 C15 119.7(11) . . ?
C13 C14 C17 118.9(10) . . ?
C15 C14 C17 121.4(11) . . ?
C14 C15 H15 120.4 . . ?
C14 C15 C16 119.2(11) . . ?
C16 C15 H15 120.4 . . ?
C11 C16 C15 121.4(10) . . ?
C11 C16 H16 119.3 . . ?
C15 C16 H16 119.3 . . ?
N5 C17 C14 124.7(9) . . ?
N5 C17 C18 106.7(10) . . ?
C18 C17 C14 128.5(10) . . ?
C17 C18 H18 128.7 . . ?
C19 C18 C17 102.6(11) . . ?
C19 C18 H18 128.7 . . ?
N4 C19 C18 114.1(9) . . ?
N4 C19 C20 120.9(11) . . ?
C18 C19 C20 124.9(11) . . ?
F4 C20 C19 111.3(12) . . ?
F5 C20 F4 103.5(14) . . ?
F5 C20 F6 108.6(13) . . ?
F5 C20 C19 110.9(14) . . ?
F6 C20 F4 108.0(16) . . ?
F6 C20 C19 113.9(11) . . ?
C02B C022 N8 121.4(9) . . ?
C02B C022 C02C 120.8(10) . . ?
C02C C022 N8 117.8(9) . . ?
C01K C026 C01U 119.6(10) . . ?
C02Q C026 C01K 119.7(10) . . ?
C02Q C026 C01U 120.7(10) . . ?
N8 C31 C36 119.6(9) . . ?
C32 C31 N8 123.9(9) . . ?
C32 C31 C36 116.5(10) . . ?
C31 C32 H32 118.7 . . ?
C31 C32 C33 122.5(10) . . ?
C33 C32 H32 118.7 . . ?
C01U C033 H033 128.2 . . ?
C01W C033 C01U 103.7(10) . . ?
C01W C033 H033 128.2 . . ?
C32 C33 H33 120.1 . . ?
C32 C33 C34 119.8(11) . . ?
C34 C33 H33 120.1 . . ?
C33 C34 C37 122.5(10) . . ?
C35 C34 C33 118.7(10) . . ?
C35 C34 C37 118.9(10) . . ?
C34 C35 H35 120.0 . . ?
C36 C35 C34 120.0(11) . . ?
C36 C35 H35 120.0 . . ?
C31 C36 H36 118.9 . . ?
C35 C36 C31 122.3(11) . . ?
C35 C36 H36 118.9 . . ?
N9 C37 C34 126.2(10) . . ?
N9 C37 C38 106.8(11) . . ?
C38 C37 C34 126.9(12) . . ?
C37 C38 H38 127.2 . . ?
C39 C38 C37 105.6(12) . . ?
C39 C38 H38 127.2 . . ?
N10 C39 C40 119.4(13) . . ?
C38 C39 N10 110.3(10) . . ?
C38 C39 C40 130.3(14) . . ?
F10 C40 F11 111.8(16) . . ?
F10 C40 F12 108.8(14) . . ?
F10 C40 C39 111.6(16) . . ?
F11 C40 F12 105.1(18) . . ?
F11 C40 C39 111.6(13) . . ?
F12 C40 C39 107.7(13) . . ?
C42 C41 N8 121.4(9) . . ?
C42 C41 C46 116.4(9) . . ?
C46 C41 N8 122.1(9) . . ?
C41 C42 H42 119.0 . . ?
C43 C42 C41 121.9(9) . . ?
C43 C42 H42 119.0 . . ?
C42 C43 H43 119.1 . . ?
C42 C43 C44 121.8(9) . . ?
C44 C43 H43 119.1 . . ?
C43 C44 C45 117.1(9) . . ?
C43 C44 C47 124.9(9) . . ?
C45 C44 C47 118.0(9) . . ?
C44 C45 H45 119.6 . . ?
C46 C45 C44 120.7(9) . . ?
C46 C45 H45 119.6 . . ?
C41 C46 H46 119.1 . . ?
C45 C46 C41 121.9(9) . . ?
C45 C46 H46 119.1 . . ?
N11 C47 C44 124.0(9) . . ?
N11 C47 C48 106.7(10) . . ?
C48 C47 C44 129.2(10) . . ?
C47 C48 H48 126.3 . . ?
C49 C48 C47 107.4(11) . . ?
C49 C48 H48 126.3 . . ?
N12 C49 C48 106.7(10) . . ?
N12 C49 C50 124.8(11) . . ?
C48 C49 C50 128.3(12) . . ?
F13 C50 F15 95.7(15) . . ?
F13 C50 C49 116.0(12) . . ?
F14 C50 F13 110.4(16) . . ?
F14 C50 F15 102.2(14) . . ?
F14 C50 C49 116.0(14) . . ?
F15 C50 C49 113.9(17) . . ?
N1 C51 C56 121.1(9) . . ?
C52 C51 N1 119.8(11) . . ?
C52 C51 C56 119.0(10) . . ?
C51 C52 H52 119.9 . . ?
C51 C52 C53 120.2(12) . . ?
C53 C52 H52 119.9 . . ?
C52 C53 H53 119.1 . . ?
C54 C53 C52 121.7(11) . . ?
C54 C53 H53 119.1 . . ?
C53 C54 C55 117.5(11) . . ?
C53 C54 C57 120.3(11) . . ?
C55 C54 C57 122.2(10) . . ?
C54 C55 H55 119.2 . . ?
C56 C55 C54 121.6(10) . . ?
C56 C55 H55 119.2 . . ?
C51 C56 H56 120.1 . . ?
C55 C56 C51 119.8(9) . . ?
C55 C56 H56 120.1 . . ?
N7 C57 C54 124.7(10) . . ?
N7 C57 C58 107.9(10) . . ?
C58 C57 C54 127.2(11) . . ?
C57 C58 H58 127.5 . . ?
C59 C58 C57 105.0(12) . . ?
C59 C58 H58 127.5 . . ?
N6 C59 C58 110.5(10) . . ?
N6 C59 C60 121.5(13) . . ?
C58 C59 C60 128.0(14) . . ?
F7 C60 C59 106.9(15) . . ?
F8 C60 F7 93.7(18) . . ?
F8 C60 C59 111.0(14) . . ?
F9 C60 F7 101.9(15) . . ?
F9 C60 F8 121.2(17) . . ?
F9 C60 C59 117.4(17) . . ?
N16 C66 C65 112.9(11) . . ?
C67 C66 C65 123.6(14) . . ?
C67 C66 N16 123.2(16) . . ?
C66 C67 H67 121.2 . . ?
C66 C67 C68 117.6(16) . . ?
C68 C67 H67 121.2 . . ?
C67 C68 H68 120.9 . . ?
C69 C68 C67 118.1(17) . . ?
C69 C68 H68 120.9 . . ?
C68 C69 H69 119.7 . . ?
C68 C69 C70 120.7(19) . . ?
C70 C69 H69 119.7 . . ?
N16 C70 C69 118.2(15) . . ?
N16 C70 H70 120.9 . . ?
C69 C70 H70 120.9 . . ?
N18 C76 C75 117.4(13) . . ?
N18 C76 C77 118.5(18) . . ?
C77 C76 C75 124.1(17) . . ?
C76 C77 H77 120.7 . . ?
C76 C77 C78 118.6(17) . . ?
C78 C77 H77 120.7 . . ?
C77 C78 H78 119.6 . . ?
C79 C78 C77 120.9(17) . . ?
C79 C78 H78 119.6 . . ?
C78 C79 H79 124.3 . . ?
C80 C79 C78 111(2) . . ?
C80 C79 H79 124.3 . . ?
N18 C80 C79 128.8(17) . . ?
N18 C80 H80 115.6 . . ?
C79 C80 H80 115.6 . . ?
N19 C81 H81 119.5 . . ?
N19 C81 C82 121.0(13) . . ?
C82 C81 H81 119.5 . . ?
C81 C82 H82 119.9 . . ?
C83 C82 C81 120.3(15) . . ?
C83 C82 H82 119.9 . . ?
C82 C83 H83 121.2 . . ?
C82 C83 C84 117.6(12) . . ?
C84 C83 H83 121.2 . . ?
C83 C84 H84 120.1 . . ?
C83 C84 C85 119.8(13) . . ?
C85 C84 H84 120.1 . . ?
N19 C85 C84 120.9(14) . . ?
N19 C85 C86 116.9(11) . . ?
C84 C85 C86 122.0(13) . . ?
N20 C86 C85 114.5(12) . . ?
C87 C86 N20 116.4(13) . . ?
C87 C86 C85 128.9(14) . . ?
C86 C87 H87 118.4 . . ?
C88 C87 C86 123.1(15) . . ?
C88 C87 H87 118.4 . . ?
C87 C88 H88 119.9 . . ?
C87 C88 C89 120.2(15) . . ?
C89 C88 H88 119.9 . . ?
C88 C89 H89 122.1 . . ?
C88 C89 C90 115.8(15) . . ?
C90 C89 H89 122.1 . . ?
N20 C90 C89 121.7(14) . . ?
N20 C90 H90 119.2 . . ?
C89 C90 H90 119.2 . . ?
N21 C91 H91 118.8 . . ?
N21 C91 C92 122.4(10) . . ?
C92 C91 H91 118.8 . . ?
C91 C92 H92 121.4 . . ?
C93 C92 C91 117.2(12) . . ?
C93 C92 H92 121.4 . . ?
C92 C93 H93 119.1 . . ?
C92 C93 C94 121.9(11) . . ?
C94 C93 H93 119.1 . . ?
C93 C94 H94 121.1 . . ?
C93 C94 C95 117.8(11) . . ?
C95 C94 H94 121.1 . . ?
N21 C95 C94 120.6(10) . . ?
N21 C95 C96 114.9(9) . . ?
C94 C95 C96 124.5(10) . . ?
N22 C96 C95 115.5(9) . . ?
N22 C96 C97 119.5(11) . . ?
C97 C96 C95 125.0(11) . . ?
C96 C97 H97 120.9 . . ?
C98 C97 C96 118.2(13) . . ?
C98 C97 H97 120.9 . . ?
C97 C98 H98 119.7 . . ?
C97 C98 C99 120.6(12) . . ?
C99 C98 H98 119.7 . . ?
C98 C99 H99 121.2 . . ?
C100 C99 C98 117.5(12) . . ?
C100 C99 H99 121.2 . . ?
N22 C100 C99 123.6(12) . . ?
N22 C100 H100 118.2 . . ?
C99 C100 H100 118.2 . . ?
N24 C106 C105 113.9(12) . . ?
N24 C106 C107 122(2) . . ?
C107 C106 C105 124.0(18) . . ?
C106 C107 H107 120.0 . . ?
C106 C107 C108 120(2) . . ?
C108 C107 H107 120.0 . . ?
C107 C108 H108 120.5 . . ?
C109 C108 C107 119(2) . . ?
C109 C108 H108 120.5 . . ?
C108 C109 H109 120.3 . . ?
C108 C109 C110 119(2) . . ?
C110 C109 H109 120.3 . . ?
N24 C110 C109 117.4(19) . . ?
N24 C110 H110 121.3 . . ?
C109 C110 H110 121.3 . . ?
N25 C111 H111 120.8 . . ?
N25 C111 C112 118.4(12) . . ?
C112 C111 H111 120.8 . . ?
C111 C112 H112 119.9 . . ?
C113 C112 C111 120.1(13) . . ?
C113 C112 H112 119.9 . . ?
C112 C113 H113 117.7 . . ?
C112 C113 C114 124.7(13) . . ?
C114 C113 H113 117.7 . . ?
C113 C114 H114 123.8 . . ?
C115 C114 C113 112.4(13) . . ?
C115 C114 H114 123.8 . . ?
N25 C115 C114 121.3(12) . . ?
N25 C115 C116 117.4(9) . . ?
C114 C115 C116 121.2(11) . . ?
N26 C116 C115 113.3(9) . . ?
N26 C116 C117 120.9(11) . . ?
C117 C116 C115 125.7(11) . . ?
C116 C117 H117 120.2 . . ?
C118 C117 C116 119.5(13) . . ?
C118 C117 H117 120.2 . . ?
C117 C118 H118 121.3 . . ?
C119 C118 C117 117.4(14) . . ?
C119 C118 H118 121.3 . . ?
C118 C119 H119 118.9 . . ?
C118 C119 C120 122.1(13) . . ?
C120 C119 H119 118.9 . . ?
N26 C120 C119 119.4(11) . . ?
N26 C120 H120 120.3 . . ?
C119 C120 H120 120.3 . . ?
O2 S2 C23 113.3(13) . . ?
C30 S2 O2 112.3(18) . . ?
C30 S2 C23 107.2(17) . . ?
O1 S1 C03S 108.3(8) . . ?
O1 S1 C05U 106.7(7) . . ?
C03S S1 C05U 98.0(8) . . ?
F30 P2 F26 87.5(9) . . ?
F30 P2 F25 177.4(8) . . ?
F30 P2 F27 88.0(8) . . ?
F29 P2 F30 91.4(7) . . ?
F29 P2 F26 85.3(10) . . ?
F29 P2 F25 91.0(8) . . ?
F29 P2 F27 174.2(12) . . ?
F28 P2 F30 88.2(9) . . ?
F28 P2 F29 96.5(11) . . ?
F28 P2 F26 175.4(10) . . ?
F28 P2 F25 90.4(10) . . ?
F28 P2 F27 89.2(10) . . ?
F25 P2 F26 93.7(7) . . ?
F25 P2 F27 89.7(9) . . ?
F27 P2 F26 88.9(11) . . ?
F45 P5 F45 180.0 7_556 . ?
F43 P5 F45 100.8(9) . . ?
F43 P5 F45 79.2(9) 7_556 . ?
F43 P5 F45 100.8(9) 7_556 7_556 ?
F43 P5 F45 79.2(9) . 7_556 ?
F43 P5 F43 180.0 . 7_556 ?
F44 P5 F45 92.1(12) 7_556 . ?
F44 P5 F45 87.9(12) 7_556 7_556 ?
F44 P5 F45 92.1(12) . 7_556 ?
F44 P5 F45 87.9(12) . . ?
F44 P5 F43 87.5(12) 7_556 . ?
F44 P5 F43 92.5(12) 7_556 7_556 ?
F44 P5 F43 92.5(12) . . ?
F44 P5 F43 87.5(12) . 7_556 ?
F44 P5 F44 180.0 7_556 . ?
F34 P3 F33 93.8(9) . . ?
F34 P3 F31 176.7(14) . . ?
F34 P3 F36 87.0(9) . . ?
F34 P3 F32 90.4(14) . . ?
F34 P3 F35 84.9(9) . . ?
F33 P3 F31 89.1(11) . . ?
F33 P3 F36 93.4(9) . . ?
F33 P3 F32 92.4(11) . . ?
F33 P3 F35 175.9(10) . . ?
F31 P3 F35 92.1(12) . . ?
F36 P3 F31 91.3(14) . . ?
F36 P3 F35 82.6(9) . . ?
F32 P3 F31 91.0(16) . . ?
F32 P3 F36 173.8(12) . . ?
F32 P3 F35 91.6(11) . . ?
F82 P6 F85 93.6(12) . . ?
F82 P6 F84 89.5(13) . . ?
F82 P6 F81 89.7(9) . . ?
F83 P6 F82 173.8(15) . . ?
F83 P6 F85 92.6(11) . . ?
F83 P6 F84 84.4(11) . . ?
F83 P6 F80 92.8(8) . . ?
F83 P6 F81 90.4(9) . . ?
F84 P6 F85 175.0(17) . . ?
F80 P6 F82 87.9(9) . . ?
F80 P6 F85 86.4(10) . . ?
F80 P6 F84 89.8(19) . . ?
F80 P6 F81 172.4(14) . . ?
F81 P6 F85 86.6(9) . . ?
F81 P6 F84 97(2) . . ?
F40 P4 F42 93.6(9) . . ?
F40 P4 F37 88.9(11) . . ?
F40 P4 F39 87.8(9) . . ?
F38 P4 F40 89.7(8) . . ?
F38 P4 F42 88.0(7) . . ?
F38 P4 F37 178.5(10) . . ?
F38 P4 F39 92.1(6) . . ?
F42 P4 F37 92.5(6) . . ?
F42 P4 F39 178.6(10) . . ?
F39 P4 F37 87.4(6) . . ?
F41 P4 F40 177.5(13) . . ?
F41 P4 F38 92.7(10) . . ?
F41 P4 F42 87.2(8) . . ?
F41 P4 F37 88.7(9) . . ?
F41 P4 F39 91.4(9) . . ?
F24 P1 F23 88.1(6) . . ?
F19 P1 F24 89.1(7) . . ?
F19 P1 F21 95.4(8) . . ?
F19 P1 F23 93.0(9) . . ?
F19 P1 F22 175.0(11) . . ?
F21 P1 F24 175.5(9) . . ?
F21 P1 F23 92.0(7) . . ?
F21 P1 F22 86.0(8) . . ?
F20 P1 F24 88.6(8) . . ?
F20 P1 F19 85.6(9) . . ?
F20 P1 F21 91.3(8) . . ?
F20 P1 F23 176.5(7) . . ?
F20 P1 F22 89.5(11) . . ?
F22 P1 F24 89.5(8) . . ?
F22 P1 F23 91.8(8) . . ?
S1 C03S H03A 109.5 . . ?
S1 C03S H03B 109.5 . . ?
S1 C03S H03C 109.5 . . ?
H03A C03S H03B 109.5 . . ?
H03A C03S H03C 109.5 . . ?
H03B C03S H03C 109.5 . . ?
S1 C05U H05A 109.5 . . ?
S1 C05U H05B 109.5 . . ?
S1 C05U H05C 109.5 . . ?
H05A C05U H05B 109.5 . . ?
H05A C05U H05C 109.5 . . ?
H05B C05U H05C 109.5 . . ?
S2 C23 H23A 109.5 . . ?
S2 C23 H23B 109.5 . . ?
S2 C23 H23C 109.5 . . ?
H23A C23 H23B 109.5 . . ?
H23A C23 H23C 109.5 . . ?
H23B C23 H23C 109.5 . . ?
S2 C30 H30A 109.5 . . ?
S2 C30 H30B 109.5 . . ?
S2 C30 H30C 109.5 . . ?
H30A C30 H30B 109.5 . . ?
H30A C30 H30C 109.5 . . ?
H30B C30 H30C 109.5 . . ?

loop_
_geom_bond_atom_site_label_1
_geom_bond_atom_site_label_2
_geom_bond_distance
_geom_bond_site_symmetry_2
_geom_bond_publ_flag
Pd1 Pd2 3.0147(11) . ?
Pd1 N2 2.009(10) . ?
Pd1 N9 2.004(10) . ?
Pd1 N15 1.965(7) . ?
Pd1 N16 2.003(10) . ?
Pd2 N3 2.013(10) . ?
Pd2 N10 2.017(11) . ?
Pd2 N17 1.971(9) . ?
Pd2 N18 2.026(10) . ?
Pd3 Pd4 3.0896(10) . ?
Pd3 N4 2.028(9) . ?
Pd3 N12 2.051(8) . ?
Pd3 N19 2.024(9) . ?
Pd3 N20 2.023(10) . ?
Pd4 N5 2.029(9) . ?
Pd4 N11 2.038(8) . ?
Pd4 N21 2.009(7) . ?
Pd4 N22 2.005(8) . ?
Pd5 Pd6 3.0530(10) . ?
Pd5 N6 2.009(12) . ?
Pd5 N14 2.009(10) . ?
Pd5 N23 2.001(8) . ?
Pd5 N24 2.001(11) . ?
Pd6 N7 2.029(10) . ?
Pd6 N13 2.019(9) . ?
Pd6 N25 2.020(9) . ?
Pd6 N26 2.011(9) . ?
F1 C10 1.285(17) . ?
F2 C10 1.284(16) . ?
F3 C10 1.307(17) . ?
F4 C20 1.316(18) . ?
F5 C20 1.281(18) . ?
F6 C20 1.282(17) . ?
F7 C60 1.40(2) . ?
F8 C60 1.284(19) . ?
F9 C60 1.17(2) . ?
F10 C40 1.25(2) . ?
F11 C40 1.296(19) . ?
F12 C40 1.32(2) . ?
F13 C50 1.269(16) . ?
F14 C50 1.236(17) . ?
F15 C50 1.33(2) . ?
F16 C04A 1.204(13) . ?
F17 C04A 1.216(14) . ?
F18 C04A 1.217(13) . ?
F77 C10 1.312(15) . ?
F78 C10 1.308(16) . ?
F79 C10 1.267(17) . ?
N1 C1 1.465(12) . ?
N1 C11 1.442(13) . ?
N1 C51 1.385(12) . ?
N2 N3 1.385(11) . ?
N2 C7 1.366(15) . ?
N3 C9 1.334(17) . ?
N4 N5 1.328(11) . ?
N4 C19 1.319(13) . ?
N5 C17 1.363(14) . ?
N6 N7 1.364(11) . ?
N6 C59 1.344(17) . ?
N7 C57 1.325(15) . ?
N8 C022 1.440(12) . ?
N8 C31 1.404(13) . ?
N8 C41 1.414(12) . ?
N9 N10 1.320(12) . ?
N9 C37 1.381(16) . ?
N10 C39 1.392(16) . ?
N11 N12 1.317(11) . ?
N11 C47 1.347(13) . ?
N12 C49 1.330(14) . ?
N13 N14 1.369(11) . ?
N13 C01U 1.336(13) . ?
N14 C01W 1.358(15) . ?
N15 C65 1.3900 . ?
N15 C61 1.3900 . ?
C65 C64 1.3900 . ?
C65 C66 1.406(17) . ?
C64 H64 0.9500 . ?
C64 C63 1.3900 . ?
C63 H63 0.9500 . ?
C63 C62 1.3900 . ?
C62 H62 0.9500 . ?
C62 C61 1.3900 . ?
C61 H61 0.9500 . ?
N16 C66 1.365(15) . ?
N16 C70 1.373(19) . ?
N17 C75 1.3900 . ?
N17 C71 1.3900 . ?
C75 C74 1.3900 . ?
C75 C76 1.398(19) . ?
C74 H74 0.9500 . ?
C74 C73 1.3900 . ?
C73 H73 0.9500 . ?
C73 C72 1.3900 . ?
C72 H72 0.9500 . ?
C72 C71 1.3900 . ?
C71 H71 0.9500 . ?
N18 C76 1.321(19) . ?
N18 C80 1.312(19) . ?
N19 C81 1.309(16) . ?
N19 C85 1.316(16) . ?
N20 C86 1.398(17) . ?
N20 C90 1.284(16) . ?
N21 C91 1.294(13) . ?
N21 C95 1.379(12) . ?
N22 C96 1.361(13) . ?
N22 C100 1.325(13) . ?
N23 C105 1.3900 . ?
N23 C101 1.3900 . ?
C105 C104 1.3900 . ?
C105 C106 1.46(2) . ?
C104 H104 0.9500 . ?
C104 C103 1.3900 . ?
C103 H103 0.9500 . ?
C103 C102 1.3900 . ?
C102 H102 0.9500 . ?
C102 C101 1.3900 . ?
C101 H101 0.9500 . ?
N24 C106 1.33(2) . ?
N24 C110 1.38(2) . ?
N25 C111 1.308(14) . ?
N25 C115 1.350(14) . ?
N26 C116 1.383(13) . ?
N26 C120 1.321(15) . ?
C1 C2 1.374(16) . ?
C1 C6 1.349(17) . ?
C01K H01K 0.9500 . ?
C01K C02B 1.409(12) . ?
C01K C026 1.403(14) . ?
C01U C026 1.471(15) . ?
C01U C033 1.400(15) . ?
C01W C04A 1.488(18) . ?
C01W C033 1.373(16) . ?
C2 H2 0.9500 . ?
C2 C3 1.415(16) . ?
C02B H02B 0.9500 . ?
C02B C022 1.355(14) . ?
C02C H02C 0.9500 . ?
C02C C02Q 1.400(14) . ?
C02C C022 1.408(15) . ?
C02Q H02Q 0.9500 . ?
C02Q C026 1.350(15) . ?
C3 H3 0.9500 . ?
C3 C4 1.355(16) . ?
C4 C5 1.370(18) . ?
C4 C7 1.526(15) . ?
C5 H5 0.9500 . ?
C5 C6 1.370(18) . ?
C6 H6 0.9500 . ?
C7 C8 1.364(16) . ?
C8 H8 0.9500 . ?
C8 C9 1.391(17) . ?
C9 C10 1.488(17) . ?
C11 C12 1.391(16) . ?
C11 C16 1.372(15) . ?
C12 H12 0.9500 . ?
C12 C13 1.399(16) . ?
C13 H13 0.9500 . ?
C13 C14 1.364(16) . ?
C14 C15 1.371(15) . ?
C14 C17 1.474(16) . ?
C15 H15 0.9500 . ?
C15 C16 1.382(15) . ?
C16 H16 0.9500 . ?
C17 C18 1.447(14) . ?
C18 H18 0.9500 . ?
C18 C19 1.329(16) . ?
C19 C20 1.529(15) . ?
C31 C32 1.348(14) . ?
C31 C36 1.423(14) . ?
C32 H32 0.9500 . ?
C32 C33 1.379(15) . ?
C033 H033 0.9500 . ?
C33 H33 0.9500 . ?
C33 C34 1.405(14) . ?
C34 C35 1.372(16) . ?
C34 C37 1.475(16) . ?
C35 H35 0.9500 . ?
C35 C36 1.358(16) . ?
C36 H36 0.9500 . ?
C37 C38 1.424(16) . ?
C38 H38 0.9500 . ?
C38 C39 1.342(18) . ?
C39 C40 1.528(16) . ?
C41 C42 1.387(13) . ?
C41 C46 1.405(13) . ?
C42 H42 0.9500 . ?
C42 C43 1.367(14) . ?
C43 H43 0.9500 . ?
C43 C44 1.394(13) . ?
C44 C45 1.397(14) . ?
C44 C47 1.492(15) . ?
C45 H45 0.9500 . ?
C45 C46 1.379(14) . ?
C46 H46 0.9500 . ?
C47 C48 1.377(15) . ?
C48 H48 0.9500 . ?
C48 C49 1.366(16) . ?
C49 C50 1.450(16) . ?
C51 C52 1.365(15) . ?
C51 C56 1.427(15) . ?
C52 H52 0.9500 . ?
C52 C53 1.435(17) . ?
C53 H53 0.9500 . ?
C53 C54 1.359(17) . ?
C54 C55 1.430(15) . ?
C54 C57 1.453(16) . ?
C55 H55 0.9500 . ?
C55 C56 1.378(14) . ?
C56 H56 0.9500 . ?
C57 C58 1.415(15) . ?
C58 H58 0.9500 . ?
C58 C59 1.357(18) . ?
C59 C60 1.515(18) . ?
C66 C67 1.31(2) . ?
C67 H67 0.9500 . ?
C67 C68 1.47(3) . ?
C68 H68 0.9500 . ?
C68 C69 1.38(3) . ?
C69 H69 0.9500 . ?
C69 C70 1.39(2) . ?
C70 H70 0.9500 . ?
C76 C77 1.38(2) . ?
C77 H77 0.9500 . ?
C77 C78 1.48(3) . ?
C78 H78 0.9500 . ?
C78 C79 1.39(3) . ?
C79 H79 0.9500 . ?
C79 C80 1.37(2) . ?
C80 H80 0.9500 . ?
C81 H81 0.9500 . ?
C81 C82 1.366(17) . ?
C82 H82 0.9500 . ?
C82 C83 1.36(2) . ?
C83 H83 0.9500 . ?
C83 C84 1.36(2) . ?
C84 H84 0.9500 . ?
C84 C85 1.375(17) . ?
C85 C86 1.458(19) . ?
C86 C87 1.36(2) . ?
C87 H87 0.9500 . ?
C87 C88 1.31(2) . ?
C88 H88 0.9500 . ?
C88 C89 1.41(2) . ?
C89 H89 0.9500 . ?
C89 C90 1.41(2) . ?
C90 H90 0.9500 . ?
C91 H91 0.9500 . ?
C91 C92 1.443(15) . ?
C92 H92 0.9500 . ?
C92 C93 1.342(18) . ?
C93 H93 0.9500 . ?
C93 C94 1.398(18) . ?
C94 H94 0.9500 . ?
C94 C95 1.399(15) . ?
C95 C96 1.451(15) . ?
C96 C97 1.398(15) . ?
C97 H97 0.9500 . ?
C97 C98 1.372(18) . ?
C98 H98 0.9500 . ?
C98 C99 1.406(19) . ?
C99 H99 0.9500 . ?
C99 C100 1.332(17) . ?
C100 H100 0.9500 . ?
C106 C107 1.34(2) . ?
C107 H107 0.9500 . ?
C107 C108 1.40(3) . ?
C108 H108 0.9500 . ?
C108 C109 1.38(3) . ?
C109 H109 0.9500 . ?
C109 C110 1.42(2) . ?
C110 H110 0.9500 . ?
C111 H111 0.9500 . ?
C111 C112 1.400(16) . ?
C112 H112 0.9500 . ?
C112 C113 1.29(2) . ?
C113 H113 0.9500 . ?
C113 C114 1.42(2) . ?
C114 H114 0.9500 . ?
C114 C115 1.418(16) . ?
C115 C116 1.463(16) . ?
C116 C117 1.387(17) . ?
C117 H117 0.9500 . ?
C117 C118 1.386(19) . ?
C118 H118 0.9500 . ?
C118 C119 1.369(19) . ?
C119 H119 0.9500 . ?
C119 C120 1.406(18) . ?
C120 H120 0.9500 . ?
S2 O2 1.559(16) . ?
S2 C23 1.66(2) . ?
S2 C30 1.54(3) . ?
S1 O1 1.501(10) . ?
S1 C03S 1.752(15) . ?
S1 C05U 1.769(17) . ?
P2 F30 1.552(14) . ?
P2 F29 1.519(15) . ?
P2 F28 1.445(14) . ?
P2 F26 1.663(16) . ?
P2 F25 1.572(14) . ?
P2 F27 1.575(15) . ?
P5 F45 1.686(17) . ?
P5 F45 1.686(17) 7_556 ?
P5 F43 1.643(16) . ?
P5 F43 1.643(16) 7_556 ?
P5 F44 1.596(19) . ?
P5 F44 1.596(19) 7_556 ?
P3 F34 1.503(13) . ?
P3 F33 1.518(14) . ?
P3 F31 1.631(18) . ?
P3 F36 1.606(16) . ?
P3 F32 1.54(2) . ?
P3 F35 1.662(15) . ?
P6 F82 1.335(12) . ?
P6 F83 1.321(12) . ?
P6 F85 1.403(13) . ?
P6 F84 1.358(15) . ?
P6 F80 1.326(15) . ?
P6 F81 1.339(16) . ?
P4 F40 1.570(18) . ?
P4 F38 1.540(14) . ?
P4 F42 1.581(11) . ?
P4 F37 1.633(12) . ?
P4 F39 1.595(12) . ?
P4 F41 1.536(14) . ?
P1 F24 1.573(11) . ?
P1 F19 1.511(13) . ?
P1 F21 1.558(12) . ?
P1 F20 1.492(15) . ?
P1 F23 1.661(14) . ?
P1 F22 1.560(15) . ?
C03S H03A 0.9800 . ?
C03S H03B 0.9800 . ?
C03S H03C 0.9800 . ?
C05U H05A 0.9800 . ?
C05U H05B 0.9800 . ?
C05U H05C 0.9800 . ?
C23 H23A 0.9800 . ?
C23 H23B 0.9800 . ?
C23 H23C 0.9800 . ?
C30 H30A 0.9800 . ?
C30 H30B 0.9800 . ?
C30 H30C 0.9800 . ?

loop_
_geom_torsion_atom_site_label_1
_geom_torsion_atom_site_label_2
_geom_torsion_atom_site_label_3
_geom_torsion_atom_site_label_4
_geom_torsion
_geom_torsion_site_symmetry_1
_geom_torsion_site_symmetry_2
_geom_torsion_site_symmetry_3
_geom_torsion_site_symmetry_4
_geom_torsion_publ_flag
Pd1 N2 N3 Pd2 -0.3(12) . . . . ?
Pd1 N2 N3 C9 176.3(12) . . . . ?
Pd1 N2 C7 C4 6(2) . . . . ?
Pd1 N2 C7 C8 -170.0(11) . . . . ?
Pd1 N9 N10 Pd2 -0.8(10) . . . . ?
Pd1 N9 N10 C39 -169.0(8) . . . . ?
Pd1 N9 C37 C34 -16.3(19) . . . . ?
Pd1 N9 C37 C38 166.5(9) . . . . ?
Pd1 N15 C65 C64 -178.8(6) . . . . ?
Pd1 N15 C65 C66 1.2(9) . . . . ?
Pd1 N15 C61 C62 178.6(7) . . . . ?
Pd1 N16 C66 C65 -7.4(13) . . . . ?
Pd1 N16 C66 C67 178.7(13) . . . . ?
Pd1 N16 C70 C69 -176.0(13) . . . . ?
Pd2 N3 C9 C8 170.2(12) . . . . ?
Pd2 N3 C9 C10 3(3) . . . . ?
Pd2 N10 C39 C38 -164.8(10) . . . . ?
Pd2 N10 C39 C40 13(2) . . . . ?
Pd2 N17 C75 C74 177.6(7) . . . . ?
Pd2 N17 C75 C76 -7.8(11) . . . . ?
Pd2 N17 C71 C72 -177.3(8) . . . . ?
Pd2 N18 C76 C75 6.8(16) . . . . ?
Pd2 N18 C76 C77 -172.6(14) . . . . ?
Pd2 N18 C80 C79 170.3(13) . . . . ?
Pd3 N4 N5 Pd4 -8.6(9) . . . . ?
Pd3 N4 N5 C17 -179.5(7) . . . . ?
Pd3 N4 C19 C18 178.8(9) . . . . ?
Pd3 N4 C19 C20 1.9(18) . . . . ?
Pd3 N12 C49 C48 -166.1(10) . . . . ?
Pd3 N12 C49 C50 18(2) . . . . ?
Pd3 N19 C81 C82 -179.3(10) . . . . ?
Pd3 N19 C85 C84 -176.8(9) . . . . ?
Pd3 N19 C85 C86 -2.3(14) . . . . ?
Pd3 N20 C86 C85 6.4(14) . . . . ?
Pd3 N20 C86 C87 -178.6(11) . . . . ?
Pd3 N20 C90 C89 178.3(12) . . . . ?
Pd4 N5 C17 C14 8.8(17) . . . . ?
Pd4 N5 C17 C18 -167.3(8) . . . . ?
Pd4 N11 N12 Pd3 -6.7(10) . . . . ?
Pd4 N11 N12 C49 -172.2(9) . . . . ?
Pd4 N11 C47 C44 -2.5(18) . . . . ?
Pd4 N11 C47 C48 173.6(9) . . . . ?
Pd4 N21 C91 C92 176.3(10) . . . . ?
Pd4 N21 C95 C94 -176.5(9) . . . . ?
Pd4 N21 C95 C96 4.7(11) . . . . ?
Pd4 N22 C96 C95 -3.2(11) . . . . ?
Pd4 N22 C96 C97 174.9(8) . . . . ?
Pd4 N22 C100 C99 -177.9(10) . . . . ?
Pd5 N6 N7 Pd6 2.2(9) . . . . ?
Pd5 N6 N7 C57 -167.6(8) . . . . ?
Pd5 N6 C59 C58 163.8(9) . . . . ?
Pd5 N6 C59 C60 -15(2) . . . . ?
Pd5 N14 C01W C04A 1(2) . . . . ?
Pd5 N14 C01W C033 -172.4(11) . . . . ?
Pd5 N23 C105 C104 -177.1(7) . . . . ?
Pd5 N23 C105 C106 8.5(10) . . . . ?
Pd5 N23 C101 C102 176.7(8) . . . . ?
Pd5 N24 C106 C105 -8.6(15) . . . . ?
Pd5 N24 C106 C107 177.2(14) . . . . ?
Pd5 N24 C110 C109 -175.4(11) . . . . ?
Pd6 N7 C57 C54 9.7(19) . . . . ?
Pd6 N7 C57 C58 -166.5(9) . . . . ?
Pd6 N13 N14 Pd5 -0.8(11) . . . . ?
Pd6 N13 N14 C01W -176.8(9) . . . . ?
Pd6 N13 C01U C026 -4(2) . . . . ?
Pd6 N13 C01U C033 173.6(10) . . . . ?
Pd6 N25 C111 C112 176.8(9) . . . . ?
Pd6 N25 C115 C114 -175.6(9) . . . . ?
Pd6 N25 C115 C116 2.7(12) . . . . ?
Pd6 N26 C116 C115 -3.1(12) . . . . ?
Pd6 N26 C116 C117 173.9(9) . . . . ?
Pd6 N26 C120 C119 -175.1(9) . . . . ?
N1 C1 C2 C3 -176.9(11) . . . . ?
N1 C1 C6 C5 176.4(14) . . . . ?
N1 C11 C12 C13 -175.8(10) . . . . ?
N1 C11 C16 C15 176.3(10) . . . . ?
N1 C51 C52 C53 -177.9(12) . . . . ?
N1 C51 C56 C55 -180.0(10) . . . . ?
N2 N3 C9 C8 -5(2) . . . . ?
N2 N3 C9 C10 -172.6(15) . . . . ?
N2 C7 C8 C9 -2.1(19) . . . . ?
N3 N2 C7 C4 175.2(12) . . . . ?
N3 N2 C7 C8 -0.9(16) . . . . ?
N3 C9 C10 F1 125(3) . . . . ?
N3 C9 C10 F2 -3(3) . . . . ?
N3 C9 C10 F3 -117(3) . . . . ?
N3 C9 C10 F77 -166(3) . . . . ?
N3 C9 C10 F78 77(3) . . . . ?
N3 C9 C10 F79 -45(3) . . . . ?
N4 N5 C17 C14 177.2(10) . . . . ?
N4 N5 C17 C18 1.1(12) . . . . ?
N4 C19 C20 F4 56.4(19) . . . . ?
N4 C19 C20 F5 171.1(13) . . . . ?
N4 C19 C20 F6 -66.0(19) . . . . ?
N5 N4 C19 C18 1.1(14) . . . . ?
N5 N4 C19 C20 -175.8(11) . . . . ?
N5 C17 C18 C19 -0.4(13) . . . . ?
N6 N7 C57 C54 176.4(11) . . . . ?
N6 N7 C57 C58 0.2(13) . . . . ?
N6 C59 C60 F7 -101.9(19) . . . . ?
N6 C59 C60 F8 157.1(17) . . . . ?
N6 C59 C60 F9 12(3) . . . . ?
N7 N6 C59 C58 0.4(15) . . . . ?
N7 N6 C59 C60 -178.5(13) . . . . ?
N7 C57 C58 C59 0.1(14) . . . . ?
N8 C31 C32 C33 -179.2(10) . . . . ?
N8 C31 C36 C35 178.5(11) . . . . ?
N8 C41 C42 C43 -177.9(10) . . . . ?
N8 C41 C46 C45 178.2(10) . . . . ?
N9 N10 C39 C38 0.1(16) . . . . ?
N9 N10 C39 C40 178.0(13) . . . . ?
N9 C37 C38 C39 -3.2(15) . . . . ?
N10 N9 C37 C34 -179.3(11) . . . . ?
N10 N9 C37 C38 3.5(14) . . . . ?
N10 C39 C40 F10 -54.5(19) . . . . ?
N10 C39 C40 F11 71(2) . . . . ?
N10 C39 C40 F12 -173.8(14) . . . . ?
N11 N12 C49 C48 -4.1(16) . . . . ?
N11 N12 C49 C50 179.6(16) . . . . ?
N11 C47 C48 C49 -4.0(16) . . . . ?
N12 N11 C47 C44 -174.5(11) . . . . ?
N12 N11 C47 C48 1.6(14) . . . . ?
N12 C49 C50 F13 -19(3) . . . . ?
N12 C49 C50 F14 -151.3(18) . . . . ?
N12 C49 C50 F15 90(2) . . . . ?
N13 N14 C01W C04A 175.2(12) . . . . ?
N13 N14 C01W C033 2.2(16) . . . . ?
N13 C01U C026 C01K 32.0(18) . . . . ?
N13 C01U C026 C02Q -149.5(12) . . . . ?
N13 C01U C033 C01W 2.3(15) . . . . ?
N14 N13 C01U C026 -179.1(11) . . . . ?
N14 N13 C01U C033 -1.0(14) . . . . ?
N14 C01W C04A F16 -173.1(14) . . . . ?
N14 C01W C04A F17 -51.4(19) . . . . ?
N14 C01W C04A F18 67.2(19) . . . . ?
N14 C01W C033 C01U -2.8(17) . . . . ?
N15 C65 C64 C63 0.0 . . . . ?
N15 C65 C66 N16 4.0(13) . . . . ?
N15 C65 C66 C67 177.9(13) . . . . ?
C65 N15 C61 C62 0.0 . . . . ?
C65 C64 C63 C62 0.0 . . . . ?
C65 C66 C67 C68 178.9(16) . . . . ?
C64 C65 C66 N16 -176.0(8) . . . . ?
C64 C65 C66 C67 -2.1(18) . . . . ?
C64 C63 C62 C61 0.0 . . . . ?
C63 C62 C61 N15 0.0 . . . . ?
C61 N15 C65 C64 0.0 . . . . ?
C61 N15 C65 C66 -180.0(10) . . . . ?
N16 C66 C67 C68 -8(3) . . . . ?
N17 C75 C74 C73 0.0 . . . . ?
N17 C75 C76 N18 0.5(17) . . . . ?
N17 C75 C76 C77 179.9(15) . . . . ?
C75 N17 C71 C72 0.0 . . . . ?
C75 C74 C73 C72 0.0 . . . . ?
C75 C76 C77 C78 176.4(18) . . . . ?
C74 C75 C76 N18 174.8(10) . . . . ?
C74 C75 C76 C77 -6(2) . . . . ?
C74 C73 C72 C71 0.0 . . . . ?
C73 C72 C71 N17 0.0 . . . . ?
C71 N17 C75 C74 0.0 . . . . ?
C71 N17 C75 C76 174.6(12) . . . . ?
N18 C76 C77 C78 -4(3) . . . . ?
N19 C81 C82 C83 -5(2) . . . . ?
N19 C85 C86 N20 -2.8(17) . . . . ?
N19 C85 C86 C87 -177.1(15) . . . . ?
N20 C86 C87 C88 5(3) . . . . ?
N21 C91 C92 C93 0(2) . . . . ?
N21 C95 C96 N22 -1.0(14) . . . . ?
N21 C95 C96 C97 -179.0(10) . . . . ?
N22 C96 C97 C98 7.0(17) . . . . ?
N23 C105 C104 C103 0.0 . . . . ?
N23 C105 C106 N24 0.0(16) . . . . ?
N23 C105 C106 C107 173.9(15) . . . . ?
C105 N23 C101 C102 0.0 . . . . ?
C105 C104 C103 C102 0.0 . . . . ?
C105 C106 C107 C108 -170.3(18) . . . . ?
C104 C105 C106 N24 -174.1(9) . . . . ?
C104 C105 C106 C107 0(2) . . . . ?
C104 C103 C102 C101 0.0 . . . . ?
C103 C102 C101 N23 0.0 . . . . ?
C101 N23 C105 C104 0.0 . . . . ?
C101 N23 C105 C106 -174.4(12) . . . . ?
N24 C106 C107 C108 3(3) . . . . ?
N25 C111 C112 C113 3(2) . . . . ?
N25 C115 C116 N26 0.3(14) . . . . ?
N25 C115 C116 C117 -176.6(11) . . . . ?
N26 C116 C117 C118 7.1(19) . . . . ?
C1 N1 C11 C12 70.2(13) . . . . ?
C1 N1 C11 C16 -106.7(12) . . . . ?
C1 N1 C51 C52 -174.4(11) . . . . ?
C1 N1 C51 C56 2.6(16) . . . . ?
C1 C2 C3 C4 0.8(19) . . . . ?
C01K C02B C022 N8 -178.4(9) . . . . ?
C01K C02B C022 C02C -2.2(16) . . . . ?
C01U N13 N14 Pd5 175.2(8) . . . . ?
C01U N13 N14 C01W -0.7(14) . . . . ?
C2 C1 C6 C5 -1(2) . . . . ?
C2 C3 C4 C5 -2(2) . . . . ?
C2 C3 C4 C7 175.5(12) . . . . ?
C02B C01K C026 C01U 175.7(10) . . . . ?
C02B C01K C026 C02Q -2.8(16) . . . . ?
C02C C02Q C026 C01K 2.2(17) . . . . ?
C02C C02Q C026 C01U -176.3(11) . . . . ?
C02Q C02C C022 N8 177.8(9) . . . . ?
C02Q C02C C022 C02B 1.5(16) . . . . ?
C3 C4 C5 C6 1(3) . . . . ?
C3 C4 C7 N2 163.6(12) . . . . ?
C3 C4 C7 C8 -21(2) . . . . ?
C4 C5 C6 C1 0(3) . . . . ?
C4 C7 C8 C9 -178.0(15) . . . . ?
C04A C01W C033 C01U -175.1(14) . . . . ?
C5 C4 C7 N2 -19(2) . . . . ?
C5 C4 C7 C8 156.1(17) . . . . ?
C6 C1 C2 C3 1(2) . . . . ?
C7 N2 N3 Pd2 -172.9(9) . . . . ?
C7 N2 N3 C9 3.7(17) . . . . ?
C7 C4 C5 C6 -175.8(16) . . . . ?
C7 C8 C9 N3 5(2) . . . . ?
C7 C8 C9 C10 171.5(17) . . . . ?
C8 C9 C10 F1 -40(4) . . . . ?
C8 C9 C10 F2 -168(3) . . . . ?
C8 C9 C10 F3 78(3) . . . . ?
C8 C9 C10 F77 29(3) . . . . ?
C8 C9 C10 F78 -88(3) . . . . ?
C8 C9 C10 F79 149(3) . . . . ?
C11 N1 C1 C2 -135.5(11) . . . . ?
C11 N1 C1 C6 47.0(16) . . . . ?
C11 N1 C51 C52 29.9(16) . . . . ?
C11 N1 C51 C56 -153.1(10) . . . . ?
C11 C12 C13 C14 -0.1(18) . . . . ?
C12 C11 C16 C15 -0.5(18) . . . . ?
C12 C13 C14 C15 -1.6(18) . . . . ?
C12 C13 C14 C17 178.4(11) . . . . ?
C13 C14 C15 C16 2.2(18) . . . . ?
C13 C14 C17 N5 149.9(11) . . . . ?
C13 C14 C17 C18 -34.8(18) . . . . ?
C14 C15 C16 C11 -1.2(18) . . . . ?
C14 C17 C18 C19 -176.4(11) . . . . ?
C15 C14 C17 N5 -30.1(17) . . . . ?
C15 C14 C17 C18 145.1(13) . . . . ?
C16 C11 C12 C13 1.2(17) . . . . ?
C17 C14 C15 C16 -177.8(11) . . . . ?
C17 C18 C19 N4 -0.4(14) . . . . ?
C17 C18 C19 C20 176.3(12) . . . . ?
C18 C19 C20 F4 -120.1(18) . . . . ?
C18 C19 C20 F5 -5(2) . . . . ?
C18 C19 C20 F6 117.5(17) . . . . ?
C19 N4 N5 Pd4 169.6(7) . . . . ?
C19 N4 N5 C17 -1.3(11) . . . . ?
C022 N8 C31 C32 140.3(11) . . . . ?
C022 N8 C31 C36 -38.3(14) . . . . ?
C022 N8 C41 C42 -16.9(14) . . . . ?
C022 N8 C41 C46 161.1(10) . . . . ?
C022 C02C C02Q C026 -1.5(16) . . . . ?
C026 C01K C02B C022 2.9(16) . . . . ?
C026 C01U C033 C01W -179.7(12) . . . . ?
C31 N8 C022 C02B -59.5(13) . . . . ?
C31 N8 C022 C02C 124.2(11) . . . . ?
C31 N8 C41 C42 143.8(10) . . . . ?
C31 N8 C41 C46 -38.3(15) . . . . ?
C31 C32 C33 C34 3.2(18) . . . . ?
C32 C31 C36 C35 -0.2(17) . . . . ?
C32 C33 C34 C35 -4.9(18) . . . . ?
C32 C33 C34 C37 176.4(11) . . . . ?
C033 C01U C026 C01K -145.8(13) . . . . ?
C033 C01U C026 C02Q 32.7(19) . . . . ?
C033 C01W C04A F16 -1(2) . . . . ?
C033 C01W C04A F17 120.3(18) . . . . ?
C033 C01W C04A F18 -121.1(17) . . . . ?
C33 C34 C35 C36 4.1(18) . . . . ?
C33 C34 C37 N9 -8.7(19) . . . . ?
C33 C34 C37 C38 168.0(12) . . . . ?
C34 C35 C36 C31 -1.6(19) . . . . ?
C34 C37 C38 C39 179.5(12) . . . . ?
C35 C34 C37 N9 172.7(12) . . . . ?
C35 C34 C37 C38 -10.6(19) . . . . ?
C36 C31 C32 C33 -0.6(17) . . . . ?
C37 N9 N10 Pd2 166.0(8) . . . . ?
C37 N9 N10 C39 -2.3(14) . . . . ?
C37 C34 C35 C36 -177.2(11) . . . . ?
C37 C38 C39 N10 2.0(16) . . . . ?
C37 C38 C39 C40 -175.6(16) . . . . ?
C38 C39 C40 F10 123(2) . . . . ?
C38 C39 C40 F11 -111(2) . . . . ?
C38 C39 C40 F12 4(3) . . . . ?
C41 N8 C022 C02B 101.9(12) . . . . ?
C41 N8 C022 C02C -74.4(12) . . . . ?
C41 N8 C31 C32 -20.1(16) . . . . ?
C41 N8 C31 C36 161.4(10) . . . . ?
C41 C42 C43 C44 -0.8(17) . . . . ?
C42 C41 C46 C45 -3.8(16) . . . . ?
C42 C43 C44 C45 -2.9(16) . . . . ?
C42 C43 C44 C47 173.1(11) . . . . ?
C43 C44 C45 C46 3.2(16) . . . . ?
C43 C44 C47 N11 -20.4(18) . . . . ?
C43 C44 C47 C48 164.4(13) . . . . ?
C44 C45 C46 C41 0.2(17) . . . . ?
C44 C47 C48 C49 171.8(13) . . . . ?
C45 C44 C47 N11 155.6(11) . . . . ?
C45 C44 C47 C48 -19.6(19) . . . . ?
C46 C41 C42 C43 4.1(15) . . . . ?
C47 N11 N12 Pd3 167.0(8) . . . . ?
C47 N11 N12 C49 1.5(14) . . . . ?
C47 C44 C45 C46 -173.1(10) . . . . ?
C47 C48 C49 N12 4.9(17) . . . . ?
C47 C48 C49 C50 -178.9(17) . . . . ?
C48 C49 C50 F13 165.2(18) . . . . ?
C48 C49 C50 F14 33(3) . . . . ?
C48 C49 C50 F15 -85(2) . . . . ?
C51 N1 C1 C2 67.4(15) . . . . ?
C51 N1 C1 C6 -110.1(14) . . . . ?
C51 N1 C11 C12 -132.1(11) . . . . ?
C51 N1 C11 C16 51.0(15) . . . . ?
C51 C52 C53 C54 -4(2) . . . . ?
C52 C51 C56 C55 -3.0(17) . . . . ?
C52 C53 C54 C55 0(2) . . . . ?
C52 C53 C54 C57 178.8(13) . . . . ?
C53 C54 C55 C56 2.2(18) . . . . ?
C53 C54 C57 N7 -152.3(13) . . . . ?
C53 C54 C57 C58 23(2) . . . . ?
C54 C55 C56 C51 -0.7(16) . . . . ?
C54 C57 C58 C59 -176.0(12) . . . . ?
C55 C54 C57 N7 26.5(19) . . . . ?
C55 C54 C57 C58 -158.1(12) . . . . ?
C56 C51 C52 C53 5(2) . . . . ?
C57 C54 C55 C56 -176.7(11) . . . . ?
C57 C58 C59 N6 -0.3(15) . . . . ?
C57 C58 C59 C60 178.5(15) . . . . ?
C58 C59 C60 F7 79.3(19) . . . . ?
C58 C59 C60 F8 -22(3) . . . . ?
C58 C59 C60 F9 -167.1(18) . . . . ?
C59 N6 N7 Pd6 169.4(8) . . . . ?
C59 N6 N7 C57 -0.4(13) . . . . ?
C66 C65 C64 C63 180.0(11) . . . . ?
C66 N16 C70 C69 2(2) . . . . ?
C66 C67 C68 C69 13(3) . . . . ?
C67 C68 C69 C70 -10(3) . . . . ?
C68 C69 C70 N16 3(3) . . . . ?
C70 N16 C66 C65 174.3(11) . . . . ?
C70 N16 C66 C67 0(2) . . . . ?
C76 C75 C74 C73 -174.0(13) . . . . ?
C76 N18 C80 C79 -4(2) . . . . ?
C76 C77 C78 C79 8(3) . . . . ?
C77 C78 C79 C80 -9(3) . . . . ?
C78 C79 C80 N18 7(3) . . . . ?
C80 N18 C76 C75 -178.6(12) . . . . ?
C80 N18 C76 C77 2(2) . . . . ?
C81 N19 C85 C84 2.7(18) . . . . ?
C81 N19 C85 C86 177.2(11) . . . . ?
C81 C82 C83 C84 5(2) . . . . ?
C82 C83 C84 C85 -1(2) . . . . ?
C83 C84 C85 N19 -3(2) . . . . ?
C83 C84 C85 C86 -177.1(13) . . . . ?
C84 C85 C86 N20 171.6(12) . . . . ?
C84 C85 C86 C87 -3(2) . . . . ?
C85 N19 C81 C82 1.2(18) . . . . ?
C85 C86 C87 C88 178.7(16) . . . . ?
C86 N20 C90 C89 0(2) . . . . ?
C86 C87 C88 C89 -8(3) . . . . ?
C87 C88 C89 C90 8(3) . . . . ?
C88 C89 C90 N20 -4(2) . . . . ?
C90 N20 C86 C85 -175.4(12) . . . . ?
C90 N20 C86 C87 0(2) . . . . ?
C91 N21 C95 C94 0.3(15) . . . . ?
C91 N21 C95 C96 -178.5(9) . . . . ?
C91 C92 C93 C94 0(2) . . . . ?
C92 C93 C94 C95 0(2) . . . . ?
C93 C94 C95 N21 -0.3(18) . . . . ?
C93 C94 C95 C96 178.3(12) . . . . ?
C94 C95 C96 N22 -179.8(11) . . . . ?
C94 C95 C96 C97 2.3(18) . . . . ?
C95 N21 C91 C92 -0.1(16) . . . . ?
C95 C96 C97 C98 -175.1(11) . . . . ?
C96 N22 C100 C99 3.4(18) . . . . ?
C96 C97 C98 C99 -5.0(19) . . . . ?
C97 C98 C99 C100 2(2) . . . . ?
C98 C99 C100 N22 -1(2) . . . . ?
C100 N22 C96 C95 175.7(10) . . . . ?
C100 N22 C96 C97 -6.3(15) . . . . ?
C106 C105 C104 C103 173.8(13) . . . . ?
C106 N24 C110 C109 3(2) . . . . ?
C106 C107 C108 C109 -7(3) . . . . ?
C107 C108 C109 C110 9(3) . . . . ?
C108 C109 C110 N24 -7(3) . . . . ?
C110 N24 C106 C105 172.8(11) . . . . ?
C110 N24 C106 C107 -1(2) . . . . ?
C111 N25 C115 C114 7.1(17) . . . . ?
C111 N25 C115 C116 -174.6(10) . . . . ?
C111 C112 C113 C114 0(3) . . . . ?
C112 C113 C114 C115 1(2) . . . . ?
C113 C114 C115 N25 -4.0(18) . . . . ?
C113 C114 C115 C116 177.8(12) . . . . ?
C114 C115 C116 N26 178.5(11) . . . . ?
C114 C115 C116 C117 1.7(19) . . . . ?
C115 N25 C111 C112 -6.2(17) . . . . ?
C115 C116 C117 C118 -176.3(13) . . . . ?
C116 N26 C120 C119 2.0(16) . . . . ?
C116 C117 C118 C119 -9(2) . . . . ?
C117 C118 C119 C120 8(2) . . . . ?
C118 C119 C120 N26 -4(2) . . . . ?
C120 N26 C116 C115 179.5(10) . . . . ?
C120 N26 C116 C117 -3.5(16) . . . . ?
